data_7218805
loop_
_publ_author_name
'Danylyuk, Oksana'
'Sashuk, Volodymyr'

_publ_section_title
;
 Solid-state assembly of carboxylic acid substituted pillar[5]arene and
 its host--guest complex with tetracaine
;
_journal_issue 4
_journal_name_full CrystEngComm
_journal_page_first 719
_journal_paper_doi 10.1039/C4CE02093F
_journal_volume 17
_journal_year 2015
_chemical_formula_sum 'C155 H152 N6 O84'
_chemical_formula_weight 3442.82
_chemical_name_systematic
;
 ?
;
_space_group_crystal_system triclinic
_space_group_IT_number 2
_space_group_name_Hall '-P 1'
_space_group_name_H-M_alt 'P -1'
_symmetry_space_group_name_Hall '-P 1'
_symmetry_space_group_name_H-M 'P -1'
_atom_sites_solution_hydrogens geom
_audit_creation_method SHELXL-2013
_cell_angle_alpha 76.225(3)
_cell_angle_beta 80.707(4)
_cell_angle_gamma 85.563(4)
_cell_formula_units_Z 2
_cell_length_a 17.0487(9)
_cell_length_b 21.1862(8)
_cell_length_c 24.7335(10)
_cell_measurement_reflns_used 5710
_cell_measurement_temperature 100(2)
_cell_measurement_theta_max 60.22
_cell_measurement_theta_min 3.43
_cell_volume 8555.8(7)
_computing_cell_refinement
;
CrysAlisPro, Agilent Technologies,
Version 1.171.36.32 (release 02-08-2013 CrysAlis171 .NET)
(compiled Aug  2 2013,16:46:58)
;
_computing_data_collection
;
CrysAlisPro, Agilent Technologies,
Version 1.171.36.32 (release 02-08-2013 CrysAlis171 .NET)
(compiled Aug  2 2013,16:46:58)
;
_computing_data_reduction
;
CrysAlisPro, Agilent Technologies,
Version 1.171.36.32 (release 02-08-2013 CrysAlis171 .NET)
(compiled Aug  2 2013,16:46:58)
;
_computing_structure_refinement 'SHELXL-2013 (Sheldrick, 2013)'
_diffrn_ambient_temperature 100(2)
_diffrn_detector_area_resol_mean 16.29
_diffrn_measured_fraction_theta_full 0.792
_diffrn_measured_fraction_theta_max 0.998
_diffrn_measurement_device_type 'SuperNova, Dual, Cu at zero, Eos'
_diffrn_radiation_type CuK\a
_diffrn_radiation_wavelength 1.54184
_diffrn_reflns_av_R_equivalents 0.1074
_diffrn_reflns_av_unetI/netI 0.1149
_diffrn_reflns_Laue_measured_fraction_full 0.792
_diffrn_reflns_Laue_measured_fraction_max 0.998
_diffrn_reflns_limit_h_max 18
_diffrn_reflns_limit_h_min -18
_diffrn_reflns_limit_k_max 23
_diffrn_reflns_limit_k_min -22
_diffrn_reflns_limit_l_max 25
_diffrn_reflns_limit_l_min -27
_diffrn_reflns_number 49869
_diffrn_reflns_point_group_measured_fraction_full 0.792
_diffrn_reflns_point_group_measured_fraction_max 0.998
_diffrn_reflns_theta_full 67.684
_diffrn_reflns_theta_max 58.934
_diffrn_reflns_theta_min 5.586
_diffrn_source 'SuperNova (Cu) X-ray Source'
_exptl_absorpt_coefficient_mu 0.949
_exptl_absorpt_correction_T_max 1.00000
_exptl_absorpt_correction_T_min 0.40210
_exptl_absorpt_correction_type multi-scan
_exptl_absorpt_process_details
;
CrysAlisPro, Agilent Technologies,
Version 1.171.36.32 (release 02-08-2013 CrysAlis171 .NET)
(compiled Aug  2 2013,16:46:58)
Empirical absorption correction using spherical harmonics,
 implemented in SCALE3 ABSPACK scaling algorithm.
;
_exptl_crystal_colour colourless
_exptl_crystal_density_diffrn 1.336
_exptl_crystal_description plate
_exptl_crystal_F_000 3592
_refine_diff_density_max 0.547
_refine_diff_density_min -0.517
_refine_diff_density_rms 0.107
_refine_ls_extinction_method none
_refine_ls_goodness_of_fit_ref 1.061
_refine_ls_hydrogen_treatment constr
_refine_ls_matrix_type full
_refine_ls_number_parameters 2467
_refine_ls_number_reflns 24528
_refine_ls_number_restraints 721
_refine_ls_restrained_S_all 1.058
_refine_ls_R_factor_all 0.2314
_refine_ls_R_factor_gt 0.1455
_refine_ls_shift/su_max 0.050
_refine_ls_shift/su_mean 0.004
_refine_ls_structure_factor_coef Fsqd
_refine_ls_weighting_details 'w=1/[\s^2^(Fo^2^)+(0.2000P)^2^] where P=(Fo^2^+2Fc^2^)/3'
_refine_ls_weighting_scheme calc
_refine_ls_wR_factor_gt 0.3515
_refine_ls_wR_factor_ref 0.4271
_reflns_Friedel_coverage 0.000
_reflns_number_gt 9237
_reflns_number_total 24528
_reflns_threshold_expression 'I > 2\s(I)'
_cod_data_source_file c4ce02093f2.cif
_cod_data_source_block pa5_tetracaine_manual
_cod_depositor_comments 'Adding full bibliography for 7218804--7218805.cif.'
_cod_database_code 7218805
_shelx_space_group_comment
;
The symmetry employed for this shelxl refinement is uniquely defined
by the following loop, which should always be used as a source of
symmetry information in preference to the above space-group names.
They are only intended as comments.
;
_shelxl_version_number 2013-3

loop_
_space_group_symop_operation_xyz
'x, y, z'
'-x, -y, -z'

loop_
_atom_site_label
_atom_site_type_symbol
_atom_site_fract_x
_atom_site_fract_y
_atom_site_fract_z
_atom_site_U_iso_or_equiv
_atom_site_adp_type
_atom_site_occupancy
_atom_site_site_symmetry_order
_atom_site_calc_flag
_atom_site_refinement_flags_posn
_atom_site_refinement_flags_adp
_atom_site_refinement_flags_occupancy
_atom_site_disorder_assembly
_atom_site_disorder_group
O9W O -0.2828(3) 0.2328(3) -0.1138(2) 0.1103(18) Uani 1 1 d . . . . .
O3W O 0.5498(9) 0.3240(7) -0.1650(5) 0.099(6) Uani 0.65(6) 1 d . . P . .
O3WA O 0.496(7) 0.3198(17) -0.182(4) 0.29(6) Uani 0.35(6) 1 d . . P . .
O5W O -0.2869(5) 0.7985(5) 0.6705(3) 0.157(3) Uani 1 1 d . . . . .
O10W O -0.2973(5) 0.4534(5) -0.0236(5) 0.193(4) Uani 1 1 d . . . . .
O8W O -0.2667(8) 0.9214(8) 0.1967(5) 0.112(6) Uani 0.61(4) 1 d . . P . .
O8WA O -0.290(2) 0.907(2) 0.221(5) 0.43(5) Uani 0.39(4) 1 d . . P . .
O1W O -0.2819(5) 0.1242(6) 0.3340(7) 0.251(7) Uani 1 1 d . . . . .
O7W O 0.4731(8) -0.0237(8) 0.2305(5) 0.278(8) Uani 1 1 d . . . . .
O12W O 0.4687(16) 0.6226(11) 0.6147(12) 0.441(16) Uani 1 1 d . . . . .
O13W O -0.304(3) 0.999(2) 0.4556(11) 0.44(4) Uani 0.54(4) 1 d . . P A 1
O13A O -0.2975(10) 1.029(3) 0.4355(16) 0.31(3) Uani 0.46(4) 1 d . . P A 2
O4W O -0.3004(9) 0.5681(11) 0.5894(9) 0.346(12) Uani 1 1 d . . . . .
O11W O 0.5528(11) 0.5299(14) 0.3243(7) 0.320(15) Uani 0.78(2) 1 d . . P B 1
O11A O 0.5806(17) 0.594(3) 0.2617(14) 0.20(3) Uani 0.22(2) 1 d . . P B 2
O14W O 0.5404(5) -0.0037(4) 0.1084(4) 0.160(3) Uani 1 1 d . . . . .
O15W O 0.5100(17) 0.4480(14) -0.0020(9) 0.217(16) Uani 0.44(3) 1 d . . P C 1
O15A O 0.5650(15) 0.4387(13) 0.058(2) 0.33(3) Uani 0.56(3) 1 d . . P C 2
O17W O -0.3339(12) 0.0750(14) 0.1118(6) 0.346(19) Uani 0.81(3) 1 d . . P D 1
O19W O 0.581(2) 0.150(3) 0.1993(18) 0.241(17) Uiso 0.406(13) 1 d . . P D 1
O17A O -0.411(2) 0.115(3) 0.2120(18) 0.124(16) Uiso 0.19(3) 1 d . . P D 2
O16W O 0.6082(17) -0.0469(16) 0.2926(12) 0.465(16) Uiso 1 1 d . . . . .
O18W O -0.3975(12) 0.234(2) 0.2375(9) 0.43(3) Uani 0.774(18) 1 d . . P E 1
O18A O -0.528(3) 0.2731(18) 0.2135(12) 0.159(19) Uani 0.226(18) 1 d . . P E 2
O21W O 0.4672(15) 0.4902(17) 0.4002(12) 0.269(14) Uani 0.5 1 d . . P . .
O22W O -0.405(2) 0.726(3) 0.3165(14) 0.49(4) Uani 0.5 1 d . . P . .
O23W O -0.3845(12) 0.6232(17) 0.4023(13) 0.258(14) Uani 0.5 1 d . . P . .
C1X C -0.0477(6) 0.2430(4) 0.0862(4) 0.107(3) Uani 1 1 d D . . . .
C2X C -0.0732(7) 0.2474(4) 0.0356(3) 0.118(4) Uani 1 1 d D . . . .
H2X H -0.0367 0.2447 0.0028 0.142 Uiso 1 1 calc R U . . .
C3X C -0.1551(7) 0.2562(5) 0.0340(4) 0.117(3) Uani 1 1 d D . . . .
H3X H -0.1755 0.2571 0.0003 0.140 Uiso 1 1 calc R U . . .
C4X C -0.2070(6) 0.2638(5) 0.0823(4) 0.114(3) Uani 1 1 d D . . . .
C5X C -0.1770(7) 0.2598(5) 0.1302(4) 0.126(4) Uani 1 1 d D . . . .
H5X H -0.2116 0.2637 0.1635 0.151 Uiso 1 1 calc R U . . .
C6X C -0.0980(7) 0.2503(6) 0.1311(4) 0.129(4) Uani 1 1 d D . . . .
H6X H -0.0780 0.2487 0.1651 0.155 Uiso 1 1 calc R U . . .
C7X C -0.2948(7) 0.2720(6) 0.0827(4) 0.144(4) Uani 1 1 d D . . . .
C8X C -0.4047(9) 0.2948(12) 0.0245(10) 0.291(14) Uani 1 1 d D . . . .
H8X1 H -0.4381 0.2789 0.0612 0.349 Uiso 1 1 calc R U . . .
H8X2 H -0.4133 0.3426 0.0131 0.349 Uiso 1 1 calc R U . . .
C9X C -0.4276(9) 0.2635(8) -0.0190(6) 0.186(6) Uani 1 1 d D . . . .
H9X1 H -0.3945 0.2798 -0.0557 0.224 Uiso 1 1 calc R U . . .
H9X2 H -0.4840 0.2749 -0.0233 0.224 Uiso 1 1 calc R U . . .
C10X C -0.4427(8) 0.1514(9) -0.0366(7) 0.187(6) Uani 1 1 d D . . . .
H10A H -0.4371 0.1047 -0.0203 0.281 Uiso 1 1 calc R U . . .
H10B H -0.4107 0.1619 -0.0740 0.281 Uiso 1 1 calc R U . . .
H10C H -0.4987 0.1634 -0.0399 0.281 Uiso 1 1 calc R U . . .
C11X C -0.4577(16) 0.1678(11) 0.0613(6) 0.317(16) Uani 1 1 d D . . . .
H11A H -0.4375 0.1929 0.0843 0.476 Uiso 1 1 calc R U . . .
H11B H -0.4473 0.1213 0.0763 0.476 Uiso 1 1 calc R U . . .
H11C H -0.5151 0.1767 0.0621 0.476 Uiso 1 1 calc R U . . .
C12X C 0.0943(6) 0.2315(4) 0.0450(3) 0.114(3) Uani 1 1 d D . . . .
H12A H 0.0906 0.2702 0.0137 0.137 Uiso 1 1 calc R U . . .
H12B H 0.0862 0.1928 0.0309 0.137 Uiso 1 1 calc R U . . .
C13X C 0.1794(6) 0.2259(5) 0.0613(4) 0.117(3) Uani 1 1 d D . . . .
H13A H 0.1863 0.2632 0.0775 0.140 Uiso 1 1 calc R U . . .
H13B H 0.1841 0.1857 0.0909 0.140 Uiso 1 1 calc R U . . .
C14X C 0.2443(6) 0.2245(5) 0.0139(3) 0.122(3) Uani 1 1 d D . . . .
H14A H 0.2415 0.2656 -0.0150 0.147 Uiso 1 1 calc R U . . .
H14B H 0.2364 0.1884 -0.0035 0.147 Uiso 1 1 calc R U . . .
C15X C 0.3284(6) 0.2157(6) 0.0322(4) 0.130(3) Uani 1 1 d D . . . .
H15A H 0.3345 0.2484 0.0532 0.195 Uiso 1 1 calc R U . . .
H15B H 0.3691 0.2211 -0.0013 0.195 Uiso 1 1 calc R U . . .
H15C H 0.3347 0.1721 0.0561 0.195 Uiso 1 1 calc R U . . .
N1X N -0.4152(6) 0.1877(6) -0.0002(5) 0.163(4) Uani 1 1 d D . . . .
H1X H -0.3570 0.1774 -0.0001 0.195 Uiso 1 1 calc R U . . .
N2X N 0.0311(6) 0.2367(4) 0.0902(2) 0.120(3) Uani 1 1 d D . . . .
H2X1 H 0.0448 0.2357 0.1232 0.144 Uiso 1 1 calc R U . . .
O1X O -0.3422(6) 0.2876(5) 0.1187(4) 0.192(4) Uani 1 1 d D . . . .
O2X O -0.3146(6) 0.2774(4) 0.0299(4) 0.171(3) Uani 1 1 d D . . . .
C1Z C -0.0472(12) 0.7682(13) 0.4453(8) 0.132(7) Uani 0.480(9) 1 d D U P F 1
C2Z C -0.0691(15) 0.7601(16) 0.3979(9) 0.151(8) Uani 0.480(9) 1 d D U P F 1
H2Z H -0.0320 0.7597 0.3649 0.181 Uiso 0.480(9) 1 calc R U P F 1
C3Z C -0.1514(16) 0.7523(19) 0.4005(10) 0.173(9) Uani 0.480(9) 1 d D U P F 1
H3Z H -0.1692 0.7360 0.3722 0.207 Uiso 0.480(9) 1 calc R U P F 1
C4Z C -0.2069(13) 0.768(3) 0.4437(10) 0.189(9) Uani 0.480(9) 1 d D U P F 1
C5Z C -0.1814(14) 0.770(2) 0.4916(9) 0.161(9) Uani 0.480(9) 1 d D U P F 1
H5Z H -0.2176 0.7712 0.5248 0.193 Uiso 0.480(9) 1 calc R U P F 1
C6Z C -0.1008(14) 0.7707(14) 0.4907(7) 0.128(6) Uani 0.480(9) 1 d D U P F 1
H6Z H -0.0820 0.7730 0.5243 0.153 Uiso 0.480(9) 1 calc R U P F 1
C7Z C -0.2946(15) 0.774(2) 0.4398(13) 0.260(12) Uani 0.480(9) 1 d D U P F 1
C8Z C -0.395(3) 0.792(2) 0.5273(18) 0.353(19) Uani 0.480(9) 1 d D U P F 1
H8Z1 H -0.4375 0.7657 0.5221 0.424 Uiso 0.480(9) 1 calc R U P F 1
H8Z2 H -0.3667 0.7664 0.5580 0.424 Uiso 0.480(9) 1 calc R U P F 1
C9Z C -0.428(3) 0.856(3) 0.5397(17) 0.35(2) Uani 0.480(9) 1 d D U P F 1
H9Z1 H -0.3867 0.8796 0.5495 0.416 Uiso 0.480(9) 1 calc R U P F 1
H9Z2 H -0.4730 0.8491 0.5712 0.416 Uiso 0.480(9) 1 calc R U P F 1
C10Z C -0.461(3) 0.851(2) 0.4454(18) 0.29(2) Uani 0.480(9) 1 d D U P F 1
H10D H -0.4736 0.8767 0.4090 0.435 Uiso 0.480(9) 1 calc R U P F 1
H10E H -0.5018 0.8195 0.4624 0.435 Uiso 0.480(9) 1 calc R U P F 1
H10F H -0.4090 0.8284 0.4397 0.435 Uiso 0.480(9) 1 calc R U P F 1
C11Z C -0.401(4) 0.951(2) 0.454(3) 0.44(3) Uani 0.480(9) 1 d D U P F 1
H11D H -0.4001 0.9792 0.4798 0.657 Uiso 0.480(9) 1 calc R U P F 1
H11E H -0.4196 0.9755 0.4195 0.657 Uiso 0.480(9) 1 calc R U P F 1
H11F H -0.3472 0.9323 0.4450 0.657 Uiso 0.480(9) 1 calc R U P F 1
C12Z C 0.0925(12) 0.7599(12) 0.4050(7) 0.117(6) Uani 0.480(9) 1 d D U P F 1
H12C H 0.0850 0.7965 0.3727 0.141 Uiso 0.480(9) 1 calc R U P F 1
H12D H 0.0898 0.7190 0.3928 0.141 Uiso 0.480(9) 1 calc R U P F 1
C13Z C 0.1782(12) 0.7630(12) 0.4211(7) 0.126(6) Uani 0.480(9) 1 d D U P F 1
H13C H 0.1837 0.8058 0.4294 0.151 Uiso 0.480(9) 1 calc R U P F 1
H13D H 0.1847 0.7289 0.4554 0.151 Uiso 0.480(9) 1 calc R U P F 1
C14Z C 0.2408(14) 0.7532(13) 0.3744(8) 0.146(7) Uani 0.480(9) 1 d D U P F 1
H14C H 0.2282 0.7834 0.3394 0.175 Uiso 0.480(9) 1 calc R U P F 1
H14D H 0.2377 0.7084 0.3697 0.175 Uiso 0.480(9) 1 calc R U P F 1
C15Z C 0.3293(15) 0.764(3) 0.3805(14) 0.174(13) Uani 0.480(9) 1 d D U P F 1
H15D H 0.3647 0.7574 0.3466 0.262 Uiso 0.480(9) 1 calc R U P F 1
H15E H 0.3445 0.7318 0.4134 0.262 Uiso 0.480(9) 1 calc R U P F 1
H15F H 0.3337 0.8077 0.3852 0.262 Uiso 0.480(9) 1 calc R U P F 1
N1Z N -0.458(2) 0.895(2) 0.483(2) 0.37(2) Uani 0.480(9) 1 d D U P F 1
H1Z H -0.5124 0.9139 0.4918 0.442 Uiso 0.480(9) 1 calc R U P F 1
N2Z N 0.0296(12) 0.7629(10) 0.4493(6) 0.139(6) Uani 0.480(9) 1 d D U P F 1
H2Z1 H 0.0427 0.7610 0.4827 0.167 Uiso 0.480(9) 1 calc R U P F 1
O1Z O -0.320(2) 0.781(3) 0.3948(15) 0.44(2) Uani 0.480(9) 1 d D U P F 1
O2Z O -0.3362(18) 0.8123(17) 0.4718(14) 0.292(13) Uani 0.480(9) 1 d D U P F 1
C1ZA C -0.0432(13) 0.7650(18) 0.4213(10) 0.169(8) Uani 0.520(9) 1 d D U P F 2
C2ZA C -0.0942(15) 0.775(2) 0.3839(9) 0.187(10) Uani 0.520(9) 1 d D U P F 2
H2ZA H -0.0771 0.7814 0.3445 0.224 Uiso 0.520(9) 1 calc R U P F 2
C3ZA C -0.1756(15) 0.775(2) 0.4076(11) 0.203(11) Uani 0.520(9) 1 d D U P F 2
H3ZA H -0.2139 0.7847 0.3825 0.244 Uiso 0.520(9) 1 calc R U P F 2
C4ZA C -0.2032(13) 0.762(2) 0.4648(11) 0.188(9) Uani 0.520(9) 1 d D U P F 2
C5ZA C -0.1474(16) 0.759(3) 0.4983(11) 0.172(9) Uani 0.520(9) 1 d D U P F 2
H5ZA H -0.1625 0.7592 0.5370 0.207 Uiso 0.520(9) 1 calc R U P F 2
C6ZA C -0.0678(15) 0.7562(17) 0.4756(9) 0.170(9) Uani 0.520(9) 1 d D U P F 2
H6ZA H -0.0292 0.7474 0.5005 0.203 Uiso 0.520(9) 1 calc R U P F 2
C7ZA C -0.2886(16) 0.756(3) 0.4902(12) 0.251(12) Uani 0.520(9) 1 d D U P F 2
C8ZA C -0.379(2) 0.723(2) 0.5832(18) 0.372(19) Uani 0.520(9) 1 d D U P F 2
H8Z3 H -0.3900 0.6841 0.5712 0.446 Uiso 0.520(9) 1 calc R U P F 2
H8Z4 H -0.3718 0.7109 0.6234 0.446 Uiso 0.520(9) 1 calc R U P F 2
C9ZA C -0.4439(19) 0.774(2) 0.574(2) 0.365(19) Uani 0.520(9) 1 d D U P F 2
H9Z3 H -0.4948 0.7561 0.5955 0.438 Uiso 0.520(9) 1 calc R U P F 2
H9Z4 H -0.4494 0.7865 0.5337 0.438 Uiso 0.520(9) 1 calc R U P F 2
C100 C -0.462(4) 0.893(2) 0.562(3) 0.41(3) Uani 0.520(9) 1 d D U P F 2
H10G H -0.4551 0.9315 0.5764 0.622 Uiso 0.520(9) 1 calc R U P F 2
H10H H -0.5193 0.8867 0.5653 0.622 Uiso 0.520(9) 1 calc R U P F 2
H10I H -0.4384 0.9007 0.5223 0.622 Uiso 0.520(9) 1 calc R U P F 2
C110 C -0.468(3) 0.824(3) 0.6565(17) 0.44(3) Uani 0.520(9) 1 d D U P F 2
H11G H -0.4457 0.7839 0.6791 0.661 Uiso 0.520(9) 1 calc R U P F 2
H11H H -0.5244 0.8195 0.6567 0.661 Uiso 0.520(9) 1 calc R U P F 2
H11I H -0.4601 0.8608 0.6723 0.661 Uiso 0.520(9) 1 calc R U P F 2
C120 C 0.0958(12) 0.7599(14) 0.4333(9) 0.144(7) Uani 0.520(9) 1 d D U P F 2
H12E H 0.0923 0.7198 0.4636 0.173 Uiso 0.520(9) 1 calc R U P F 2
H12F H 0.0883 0.7975 0.4511 0.173 Uiso 0.520(9) 1 calc R U P F 2
C130 C 0.1812(13) 0.7614(18) 0.3972(9) 0.167(9) Uani 0.520(9) 1 d D U P F 2
H13E H 0.1866 0.7274 0.3753 0.201 Uiso 0.520(9) 1 calc R U P F 2
H13F H 0.1880 0.8042 0.3704 0.201 Uiso 0.520(9) 1 calc R U P F 2
C140 C 0.2432(13) 0.7501(13) 0.4341(9) 0.167(8) Uani 0.520(9) 1 d D U P F 2
H14E H 0.2351 0.7076 0.4611 0.201 Uiso 0.520(9) 1 calc R U P F 2
H14F H 0.2369 0.7842 0.4559 0.201 Uiso 0.520(9) 1 calc R U P F 2
C150 C 0.3312(14) 0.750(2) 0.4013(12) 0.170(10) Uani 0.520(9) 1 d D U P F 2
H15G H 0.3692 0.7441 0.4281 0.255 Uiso 0.520(9) 1 calc R U P F 2
H15H H 0.3398 0.7921 0.3741 0.255 Uiso 0.520(9) 1 calc R U P F 2
H15I H 0.3392 0.7151 0.3813 0.255 Uiso 0.520(9) 1 calc R U P F 2
N1ZA N -0.424(2) 0.835(2) 0.595(2) 0.40(2) Uani 0.520(9) 1 d D U P F 2
H1ZA H -0.3652 0.8397 0.5925 0.485 Uiso 0.520(9) 1 calc R U P F 2
N2ZA N 0.0336(12) 0.7620(14) 0.4009(8) 0.170(7) Uani 0.520(9) 1 d D U P F 2
H2Z2 H 0.0468 0.7613 0.3652 0.204 Uiso 0.520(9) 1 calc R U P F 2
O1ZA O -0.3477(15) 0.7373(18) 0.4788(15) 0.290(14) Uani 0.520(9) 1 d D U P F 2
O2ZA O -0.3012(14) 0.7555(19) 0.5461(11) 0.284(12) Uani 0.520(9) 1 d D U P F 2
C1Y C 0.3316(7) 0.4934(7) 0.1978(5) 0.151(4) Uani 1 1 d D U . . .
C2Y C 0.3545(7) 0.4556(8) 0.2454(5) 0.166(4) Uani 1 1 d D U . . .
H2Y H 0.3177 0.4380 0.2777 0.199 Uiso 1 1 calc R U . . .
C3Y C 0.4392(7) 0.4442(7) 0.2429(5) 0.165(4) Uani 1 1 d D U . . .
H3Y H 0.4602 0.4184 0.2747 0.198 Uiso 1 1 calc R U . . .
C4Y C 0.4902(6) 0.4707(6) 0.1946(5) 0.150(4) Uani 1 1 d D U . . .
C5Y C 0.4640(7) 0.5085(7) 0.1483(5) 0.159(4) Uani 1 1 d D U . . .
H5Y H 0.4992 0.5261 0.1151 0.191 Uiso 1 1 calc R U . . .
C6Y C 0.3824(7) 0.5199(7) 0.1526(5) 0.165(5) Uani 1 1 d D U . . .
H6Y H 0.3616 0.5481 0.1218 0.198 Uiso 1 1 calc R U . . .
C7Y C 0.5783(7) 0.4583(7) 0.1904(5) 0.156(4) Uani 1 1 d D U . . .
C8Y C 0.6930(7) 0.4226(7) 0.2409(6) 0.175(4) Uani 1 1 d D U . . .
H8Y1 H 0.7037 0.3967 0.2782 0.210 Uiso 1 1 calc R U . . .
H8Y2 H 0.7131 0.3974 0.2122 0.210 Uiso 1 1 calc R U . . .
C9Y C 0.7313(8) 0.4865(7) 0.2270(6) 0.180(5) Uani 1 1 d D U . . .
H9Y1 H 0.7113 0.5156 0.1940 0.216 Uiso 1 1 calc R U . . .
H9Y2 H 0.7897 0.4805 0.2178 0.216 Uiso 1 1 calc R U . . .
C10Y C 0.7328(10) 0.4801(10) 0.3334(6) 0.250(9) Uani 1 1 d D U . . .
H10J H 0.7100 0.4370 0.3428 0.376 Uiso 1 1 calc R U . . .
H10K H 0.7129 0.5029 0.3633 0.376 Uiso 1 1 calc R U . . .
H10L H 0.7909 0.4751 0.3297 0.376 Uiso 1 1 calc R U . . .
C11Y C 0.7419(10) 0.5872(8) 0.2622(6) 0.207(7) Uani 1 1 d D U . . .
H11J H 0.7235 0.6100 0.2269 0.310 Uiso 1 1 calc R U . . .
H11K H 0.8002 0.5846 0.2567 0.310 Uiso 1 1 calc R U . . .
H11L H 0.7224 0.6110 0.2915 0.310 Uiso 1 1 calc R U . . .
C12Y C 0.1943(7) 0.4734(7) 0.2422(5) 0.167(5) Uani 1 1 d D U . . .
H121 H 0.2032 0.4795 0.2791 0.200 Uiso 1 1 calc R U . . .
H122 H 0.1973 0.4262 0.2439 0.200 Uiso 1 1 calc R U . . .
C13Y C 0.1067(7) 0.5027(7) 0.2303(4) 0.161(4) Uani 1 1 d D U . . .
H131 H 0.1001 0.5474 0.2365 0.193 Uiso 1 1 calc R U . . .
H132 H 0.1024 0.5054 0.1903 0.193 Uiso 1 1 calc R U . . .
C14Y C 0.0415(7) 0.4633(7) 0.2664(4) 0.161(4) Uani 1 1 d D U . . .
H141 H 0.0472 0.4594 0.3063 0.193 Uiso 1 1 calc R U . . .
H142 H 0.0477 0.4189 0.2594 0.193 Uiso 1 1 calc R U . . .
C15Y C -0.0456(7) 0.4912(7) 0.2574(4) 0.165(5) Uani 1 1 d D U . . .
H151 H -0.0533 0.5345 0.2654 0.248 Uiso 1 1 calc R U . . .
H152 H -0.0846 0.4621 0.2828 0.248 Uiso 1 1 calc R U . . .
H153 H -0.0527 0.4941 0.2183 0.248 Uiso 1 1 calc R U . . .
N1Y N 0.7099(7) 0.5174(6) 0.2805(4) 0.174(4) Uani 1 1 d D U . . .
H1Y H 0.6505 0.5229 0.2871 0.209 Uiso 1 1 calc R U . . .
N2Y N 0.2537(6) 0.5035(6) 0.2005(4) 0.163(4) Uani 1 1 d D U . . .
H2Y1 H 0.2373 0.5330 0.1726 0.195 Uiso 1 1 calc R U . . .
O1Y O 0.6255(5) 0.4645(5) 0.1497(4) 0.177(4) Uani 1 1 d D U . . .
O2Y O 0.6027(5) 0.4397(5) 0.2416(4) 0.178(3) Uani 1 1 d D U . . .
C1A C 0.1078(5) 0.4228(3) 0.0510(3) 0.0776(19) Uani 1 1 d . . . . .
C2A C 0.0363(5) 0.4194(3) 0.0333(3) 0.078(2) Uani 1 1 d . . . . .
C3A C 0.0324(5) 0.4146(3) -0.0218(2) 0.0794(19) Uani 1 1 d . . . . .
H3A H -0.0176 0.4124 -0.0333 0.095 Uiso 1 1 calc R U . . .
C4A C 0.1023(4) 0.4130(3) -0.0597(3) 0.0719(17) Uani 1 1 d . . . . .
C5A C 0.1734(5) 0.4129(3) -0.0408(3) 0.079(2) Uani 1 1 d . . . . .
C6A C 0.1774(4) 0.4203(3) 0.0141(3) 0.0789(18) Uani 1 1 d . . . . .
H6A H 0.2273 0.4235 0.0254 0.095 Uiso 1 1 calc R U . . .
C7A C 0.0988(5) 0.4072(3) -0.1188(2) 0.0796(19) Uani 1 1 d . . . . .
H7A1 H 0.1460 0.4269 -0.1443 0.096 Uiso 1 1 calc R U . . .
H7A2 H 0.0507 0.4310 -0.1321 0.096 Uiso 1 1 calc R U . . .
C8A C -0.1064(4) 0.4207(3) 0.0538(3) 0.080(2) Uani 1 1 d . . . . .
H8A1 H -0.1118 0.3791 0.0433 0.097 Uiso 1 1 calc R U . . .
H8A2 H -0.1106 0.4567 0.0205 0.097 Uiso 1 1 calc R U . . .
C9A C -0.1712(6) 0.4290(4) 0.1022(4) 0.095(3) Uani 1 1 d . . . . .
C10A C 0.3153(5) 0.4004(4) -0.0606(3) 0.090(2) Uani 1 1 d . . . . .
H100 H 0.3125 0.3674 -0.0246 0.108 Uiso 1 1 calc R U . . .
H101 H 0.3319 0.4417 -0.0548 0.108 Uiso 1 1 calc R U . . .
C11A C 0.3746(5) 0.3771(5) -0.1069(4) 0.101(3) Uani 1 1 d . . . . .
O1A O -0.0329(3) 0.4209(2) 0.07222(17) 0.0808(13) Uani 1 1 d . . . . .
O2A O -0.1570(3) 0.4276(3) 0.1496(2) 0.0982(16) Uani 1 1 d . . . . .
O3A O -0.2427(4) 0.4339(3) 0.0877(2) 0.1056(17) Uani 1 1 d . . . . .
O4A O 0.2419(3) 0.4092(2) -0.07956(18) 0.0875(14) Uani 1 1 d . . . . .
O5A O 0.4377(5) 0.3535(4) -0.0892(3) 0.145(3) Uani 1 1 d . . . . .
O6A O 0.3610(4) 0.3816(4) -0.1523(3) 0.124(2) Uani 1 1 d . . . . .
C1B C 0.0969(4) 0.3359(3) -0.1202(2) 0.0737(18) Uani 1 1 d . . . . .
C2B C 0.0260(4) 0.3061(4) -0.1138(2) 0.0777(19) Uani 1 1 d . . . . .
C3B C 0.0237(4) 0.2398(4) -0.1098(2) 0.0772(19) Uani 1 1 d . . . . .
H3B H -0.0259 0.2203 -0.1058 0.093 Uiso 1 1 calc R U . . .
C4B C 0.0945(4) 0.2020(3) -0.1118(2) 0.0709(18) Uani 1 1 d . . . . .
C5B C 0.1671(4) 0.2310(4) -0.1198(2) 0.0733(18) Uani 1 1 d . . . . .
C6B C 0.1693(4) 0.2979(3) -0.1245(2) 0.0703(17) Uani 1 1 d . . . . .
H6B H 0.2189 0.3180 -0.1306 0.084 Uiso 1 1 calc R U . . .
C7B C 0.0916(4) 0.1281(3) -0.1030(2) 0.0736(18) Uani 1 1 d . . . . .
H7B1 H 0.0430 0.1175 -0.1156 0.088 Uiso 1 1 calc R U . . .
H7B2 H 0.1382 0.1119 -0.1262 0.088 Uiso 1 1 calc R U . . .
C8B C -0.1122(5) 0.3272(5) -0.1229(4) 0.101(2) Uani 1 1 d . . . . .
H8B1 H -0.1200 0.2804 -0.1062 0.121 Uiso 1 1 calc R U . . .
H8B2 H -0.1072 0.3341 -0.1643 0.121 Uiso 1 1 calc R U . . .
C9B C -0.1804(5) 0.3653(4) -0.1026(3) 0.092(2) Uani 1 1 d . . . . .
C10B C 0.3064(4) 0.2218(4) -0.1330(3) 0.0825(19) Uani 1 1 d . . . . .
H102 H 0.3106 0.2437 -0.1025 0.099 Uiso 1 1 calc R U . . .
H103 H 0.3088 0.2552 -0.1688 0.099 Uiso 1 1 calc R U . . .
C11B C 0.3742(5) 0.1724(5) -0.1371(3) 0.090(2) Uani 1 1 d . . . . .
O1B O -0.0433(3) 0.3454(2) -0.10856(17) 0.0810(13) Uani 1 1 d . . . . .
O2B O -0.1705(3) 0.4080(3) -0.0758(2) 0.1096(18) Uani 1 1 d . . . . .
O3B O -0.2473(4) 0.3539(3) -0.1117(3) 0.126(2) Uani 1 1 d . . . . .
O4B O 0.2349(3) 0.1910(2) -0.12186(16) 0.0761(12) Uani 1 1 d . . . . .
O5B O 0.4430(4) 0.1962(3) -0.1486(3) 0.1176(19) Uani 1 1 d . . . . .
O6B O 0.3639(3) 0.1141(4) -0.1289(3) 0.1169(19) Uani 1 1 d . . . . .
C1C C 0.0917(4) 0.0944(3) -0.0418(2) 0.0718(18) Uani 1 1 d . . . . .
C2C C 0.0212(5) 0.0841(3) -0.0052(3) 0.0784(19) Uani 1 1 d . . . . .
C3C C 0.0215(5) 0.0517(3) 0.0515(3) 0.083(2) Uani 1 1 d . . . . .
H3C H -0.0275 0.0438 0.0759 0.100 Uiso 1 1 calc R U . . .
C4C C 0.0918(5) 0.0313(3) 0.0721(3) 0.085(2) Uani 1 1 d . . . . .
C5C C 0.1612(5) 0.0426(3) 0.0349(3) 0.084(2) Uani 1 1 d . . . . .
C6C C 0.1611(5) 0.0739(3) -0.0216(3) 0.082(2) Uani 1 1 d . . . . .
H6C H 0.2101 0.0808 -0.0462 0.098 Uiso 1 1 calc R U . . .
C7C C 0.0893(6) -0.0026(4) 0.1330(3) 0.097(2) Uani 1 1 d . . . . .
H7C1 H 0.1346 -0.0348 0.1369 0.116 Uiso 1 1 calc R U . . .
H7C2 H 0.0395 -0.0265 0.1461 0.116 Uiso 1 1 calc R U . . .
C8C C -0.1208(5) 0.0960(4) 0.0094(3) 0.090(2) Uani 1 1 d . . . . .
H8C1 H -0.1190 0.1133 0.0430 0.108 Uiso 1 1 calc R U . . .
H8C2 H -0.1281 0.0486 0.0222 0.108 Uiso 1 1 calc R U . . .
C9C C -0.1890(5) 0.1270(4) -0.0180(3) 0.092(2) Uani 1 1 d . . . . .
C10C C 0.3023(5) 0.0331(4) 0.0264(3) 0.099(2) Uani 1 1 d . . . . .
H106 H 0.3053 0.0793 0.0059 0.118 Uiso 1 1 calc R U . . .
H301 H 0.3104 0.0059 -0.0016 0.118 Uiso 1 1 calc R U . . .
C11C C 0.3676(6) 0.0159(5) 0.0648(4) 0.113(3) Uani 1 1 d . . . . .
O1C O -0.0487(3) 0.1070(2) -0.02672(17) 0.0831(13) Uani 1 1 d . . . . .
O2C O -0.1702(3) 0.1633(3) -0.06881(18) 0.0912(14) Uani 1 1 d . . . . .
O3C O -0.2579(3) 0.1185(3) 0.0053(2) 0.1108(18) Uani 1 1 d . . . . .
O4C O 0.2298(4) 0.0227(3) 0.0585(2) 0.1075(18) Uani 1 1 d . . . . .
O5C O 0.4359(5) 0.0248(5) 0.0367(3) 0.159(3) Uani 1 1 d . . . . .
O6C O 0.3551(5) -0.0031(6) 0.1130(3) 0.185(4) Uani 1 1 d . . . . .
C1D C 0.0935(6) 0.0447(4) 0.1695(3) 0.090(2) Uani 1 1 d . . . . .
C2D C 0.0265(5) 0.0716(4) 0.1946(3) 0.090(2) Uani 1 1 d . . . . .
C3D C 0.0289(6) 0.1164(4) 0.2280(3) 0.092(2) Uani 1 1 d . . . . .
H3D H -0.0189 0.1348 0.2445 0.111 Uiso 1 1 calc R U . . .
C4D C 0.1018(6) 0.1332(4) 0.2365(3) 0.097(3) Uani 1 1 d . . . . .
C5D C 0.1702(6) 0.1061(4) 0.2113(3) 0.096(2) Uani 1 1 d . . . . .
C6D C 0.1659(6) 0.0614(4) 0.1776(3) 0.098(3) Uani 1 1 d . . . . .
H6D H 0.2134 0.0430 0.1607 0.118 Uiso 1 1 calc R U . . .
C7D C 0.1052(5) 0.1842(4) 0.2702(3) 0.097(2) Uani 1 1 d . . . . .
H7D1 H 0.0584 0.1807 0.3001 0.116 Uiso 1 1 calc R U . . .
H7D2 H 0.1536 0.1758 0.2886 0.116 Uiso 1 1 calc R U . . .
C8D C -0.1144(6) 0.0848(6) 0.2069(5) 0.141(4) Uani 1 1 d . . . . .
H8D1 H -0.1111 0.1325 0.1934 0.169 Uiso 1 1 calc R U . . .
H8D2 H -0.1204 0.0741 0.2485 0.169 Uiso 1 1 calc R U . . .
C9D C -0.1860(10) 0.0619(9) 0.1880(7) 0.181(5) Uiso 1 1 d . . . . .
C10D C 0.3137(6) 0.0996(7) 0.1971(4) 0.139(4) Uani 1 1 d . . . . .
H303 H 0.3133 0.1034 0.1564 0.167 Uiso 1 1 calc R U . . .
H304 H 0.3196 0.0530 0.2155 0.167 Uiso 1 1 calc R U . . .
C11D C 0.3808(9) 0.1348(9) 0.2048(5) 0.155(5) Uani 1 1 d . . . . .
O1D O -0.0430(4) 0.0530(3) 0.1844(2) 0.1053(17) Uani 1 1 d . . . . .
O3D O -0.2422(12) 0.0512(12) 0.2321(9) 0.142(10) Uiso 0.37(2) 1 d . . P G 1
O2D O -0.1591(11) 0.0083(11) 0.1663(8) 0.105(6) Uiso 0.37(2) 1 d . . P G 1
O3D1 O -0.2563(9) 0.1004(8) 0.1879(6) 0.164(6) Uiso 0.63(2) 1 d . . P G 2
O2D1 O -0.1807(8) 0.0319(7) 0.1482(6) 0.124(4) Uiso 0.63(2) 1 d . . P G 2
O4D O 0.2408(4) 0.1267(3) 0.2213(2) 0.1131(19) Uani 1 1 d . . . . .
O5D O 0.4483(6) 0.1119(7) 0.1853(5) 0.216(5) Uani 1 1 d . . . . .
O6D O 0.3741(5) 0.1780(7) 0.2300(4) 0.182(4) Uani 1 1 d . . . . .
C1E C 0.1061(5) 0.2522(4) 0.2333(3) 0.088(2) Uani 1 1 d . . . . .
C2E C 0.0360(5) 0.2873(4) 0.2228(3) 0.084(2) Uani 1 1 d . . . . .
C3E C 0.0374(5) 0.3466(4) 0.1844(3) 0.083(2) Uani 1 1 d . . . . .
H3E H -0.0113 0.3704 0.1785 0.100 Uiso 1 1 calc R U . . .
C4E C 0.1082(5) 0.3722(4) 0.1542(3) 0.085(2) Uani 1 1 d . . . . .
C5E C 0.1776(5) 0.3374(4) 0.1651(3) 0.090(2) Uani 1 1 d . . . . .
C6E C 0.1763(5) 0.2778(5) 0.2047(3) 0.095(2) Uani 1 1 d . . . . .
H6E H 0.2251 0.2548 0.2119 0.114 Uiso 1 1 calc R U . . .
C7E C 0.1086(5) 0.4350(4) 0.1095(3) 0.095(2) Uani 1 1 d . . . . .
H7E1 H 0.1566 0.4587 0.1088 0.114 Uiso 1 1 calc R U . . .
H7E2 H 0.0614 0.4627 0.1191 0.114 Uiso 1 1 calc R U . . .
C8E C -0.1021(5) 0.2981(4) 0.2615(3) 0.101(3) Uani 1 1 d . . . . .
H8E1 H -0.1102 0.3300 0.2262 0.122 Uiso 1 1 calc R U . . .
H8E2 H -0.0940 0.3225 0.2895 0.122 Uiso 1 1 calc R U . . .
C9E C -0.1745(6) 0.2588(6) 0.2830(3) 0.100(3) Uani 1 1 d . . . . .
C10E C 0.3192(5) 0.3387(6) 0.1469(4) 0.126(3) Uani 1 1 d . . . . .
H306 H 0.3222 0.2919 0.1465 0.151 Uiso 1 1 calc R U . . .
H403 H 0.3241 0.3420 0.1854 0.151 Uiso 1 1 calc R U . . .
C11E C 0.3857(8) 0.3707(8) 0.1077(6) 0.146(4) Uani 1 1 d . . . . .
O1E O -0.0341(3) 0.2584(3) 0.25120(17) 0.0915(15) Uani 1 1 d . . . . .
O2E O -0.1636(4) 0.1961(3) 0.2879(2) 0.1045(17) Uani 1 1 d . . . . .
O3E O -0.2399(4) 0.2857(3) 0.2959(2) 0.1144(19) Uani 1 1 d . . . . .
O4E O 0.2469(4) 0.3646(3) 0.1344(2) 0.1044(17) Uani 1 1 d . . . . .
O5E O 0.4538(5) 0.3527(5) 0.1134(5) 0.184(4) Uani 1 1 d . . . . .
O6E O 0.3714(5) 0.4140(6) 0.0648(4) 0.173(4) Uani 1 1 d . . . . .
C1F C 0.0926(5) 0.6225(4) 0.3183(3) 0.084(2) Uani 1 1 d . . . . .
C2F C 0.0225(5) 0.6561(4) 0.3040(3) 0.088(2) Uani 1 1 d . . . . .
H2F H -0.0271 0.6369 0.3195 0.106 Uiso 1 1 calc R U . . .
C3F C 0.0237(4) 0.7161(4) 0.2681(3) 0.082(2) Uani 1 1 d . . . . .
C4F C 0.0960(4) 0.7453(4) 0.2430(2) 0.080(2) Uani 1 1 d . . . . .
C5F C 0.1653(5) 0.7105(4) 0.2550(3) 0.088(2) Uani 1 1 d . . . . .
H5F H 0.2151 0.7281 0.2373 0.106 Uiso 1 1 calc R U . . .
C6F C 0.1634(5) 0.6502(4) 0.2927(3) 0.084(2) Uani 1 1 d . . . . .
C7F C 0.0986(4) 0.8145(4) 0.2064(2) 0.084(2) Uani 1 1 d . . . . .
H7F1 H 0.1464 0.8185 0.1773 0.101 Uiso 1 1 calc R U . . .
H7F2 H 0.0511 0.8242 0.1870 0.101 Uiso 1 1 calc R U . . .
C8F C -0.1149(5) 0.7231(5) 0.2618(3) 0.100(3) Uani 1 1 d . . . . .
H8F1 H -0.1251 0.6946 0.3000 0.120 Uiso 1 1 calc R U . . .
H8F2 H -0.1105 0.6955 0.2342 0.120 Uiso 1 1 calc R U . . .
C9F C -0.1835(5) 0.7717(6) 0.2530(3) 0.096(2) Uani 1 1 d . . . . .
C10F C 0.3059(5) 0.6352(5) 0.2777(3) 0.116(3) Uani 1 1 d . . . . .
H401 H 0.3124 0.6810 0.2783 0.139 Uiso 1 1 calc R U . . .
H402 H 0.3082 0.6325 0.2381 0.139 Uiso 1 1 calc R U . . .
C11F C 0.3720(6) 0.5932(6) 0.3029(5) 0.130(4) Uani 1 1 d . . . . .
O1F O -0.0433(3) 0.7540(3) 0.25557(18) 0.0871(14) Uani 1 1 d . . . . .
O2F O -0.2506(4) 0.7509(4) 0.2563(2) 0.119(2) Uani 1 1 d . . . . .
O3F O -0.1674(4) 0.8316(4) 0.2426(2) 0.1079(17) Uani 1 1 d . . . . .
O4F O 0.2330(3) 0.6148(3) 0.3079(2) 0.0996(16) Uani 1 1 d . . . . .
O5F O 0.3585(4) 0.5537(4) 0.3482(3) 0.138(2) Uani 1 1 d . . . . .
O6F O 0.4387(5) 0.6015(5) 0.2760(3) 0.173(4) Uani 1 1 d . . . . .
C1G C 0.1008(4) 0.8624(4) 0.2422(2) 0.0744(18) Uani 1 1 d . . . . .
C2G C 0.0309(5) 0.8881(4) 0.2663(2) 0.082(2) Uani 1 1 d . . . . .
H2G H -0.0182 0.8753 0.2596 0.099 Uiso 1 1 calc R U . . .
C3G C 0.0299(5) 0.9320(4) 0.2998(3) 0.082(2) Uani 1 1 d . . . . .
C4G C 0.1029(5) 0.9503(4) 0.3104(2) 0.082(2) Uani 1 1 d . . . . .
C5G C 0.1738(4) 0.9255(4) 0.2858(2) 0.0775(19) Uani 1 1 d . . . . .
H5G H 0.2232 0.9386 0.2915 0.093 Uiso 1 1 calc R U . . .
C6G C 0.1720(4) 0.8804(3) 0.2520(2) 0.0747(18) Uani 1 1 d . . . . .
C7G C 0.1036(5) 0.9986(4) 0.3478(2) 0.084(2) Uani 1 1 d . . . . .
H7G1 H 0.1516 1.0247 0.3347 0.101 Uiso 1 1 calc R U . . .
H7G2 H 0.0563 1.0286 0.3446 0.101 Uiso 1 1 calc R U . . .
C8G C -0.1083(5) 0.9405(6) 0.3148(5) 0.126(3) Uani 1 1 d . . . . .
H8G1 H -0.1110 0.8925 0.3256 0.151 Uiso 1 1 calc R U . . .
H8G2 H -0.1108 0.9546 0.2739 0.151 Uiso 1 1 calc R U . . .
C9G C -0.1783(7) 0.9702(9) 0.3465(8) 0.159(5) Uani 1 1 d . . . . .
C10G C 0.3139(4) 0.8798(5) 0.2277(3) 0.095(2) Uani 1 1 d . . . . .
H10M H 0.3219 0.8773 0.2669 0.114 Uiso 1 1 calc R U . . .
H10N H 0.3132 0.9261 0.2076 0.114 Uiso 1 1 calc R U . . .
C11G C 0.3808(5) 0.8433(5) 0.1995(3) 0.096(2) Uani 1 1 d . . . . .
O1G O -0.0375(3) 0.9580(3) 0.32536(18) 0.0888(14) Uani 1 1 d . . . . .
O2G O -0.2489(9) 0.9390(12) 0.3593(13) 0.210(13) Uani 0.60(3) 1 d . . P H 1
O3G O -0.1752(15) 1.0062(14) 0.3806(11) 0.118(8) Uani 0.60(3) 1 d . . P H 1
O2GA O -0.2335(10) 1.0010(17) 0.3139(9) 0.146(14) Uani 0.40(3) 1 d . . P H 2
O3GA O -0.1618(18) 0.9839(17) 0.3855(11) 0.090(8) Uani 0.40(3) 1 d . . P H 2
O4G O 0.2409(3) 0.8530(3) 0.22758(17) 0.0892(14) Uani 1 1 d . . . . .
O5G O 0.3697(3) 0.7931(4) 0.1867(2) 0.1048(16) Uani 1 1 d . . . . .
O6G O 0.4478(3) 0.8691(3) 0.1913(3) 0.121(2) Uani 1 1 d . . . . .
C1H C 0.1032(5) 0.9628(3) 0.4093(3) 0.0777(19) Uani 1 1 d . . . . .
C2H C 0.0298(4) 0.9490(3) 0.4431(2) 0.0730(17) Uani 1 1 d . . . . .
H2H H -0.0182 0.9626 0.4279 0.088 Uiso 1 1 calc R U . . .
C3H C 0.0269(4) 0.9151(3) 0.4994(2) 0.0728(17) Uani 1 1 d . . . . .
C4H C 0.0967(4) 0.8988(3) 0.5228(2) 0.0748(18) Uani 1 1 d . . . . .
C5H C 0.1707(5) 0.9125(4) 0.4878(3) 0.087(2) Uani 1 1 d . . . . .
H5H H 0.2190 0.9006 0.5029 0.105 Uiso 1 1 calc R U . . .
C6H C 0.1723(4) 0.9434(4) 0.4313(3) 0.0792(19) Uani 1 1 d . . . . .
C7H C 0.0940(5) 0.8631(4) 0.5846(2) 0.0803(19) Uani 1 1 d . . . . .
H7H1 H 0.1409 0.8739 0.5991 0.096 Uiso 1 1 calc R U . . .
H7H2 H 0.0456 0.8777 0.6071 0.096 Uiso 1 1 calc R U . . .
C8H C -0.1143(4) 0.9194(4) 0.5127(3) 0.086(2) Uani 1 1 d . . . . .
H8H1 H -0.1157 0.9001 0.4801 0.103 Uiso 1 1 calc R U . . .
H8H2 H -0.1162 0.9673 0.4992 0.103 Uiso 1 1 calc R U . . .
C9H C -0.1852(6) 0.8993(4) 0.5563(3) 0.094(2) Uani 1 1 d . . . . .
C10H C 0.3128(5) 0.9393(6) 0.4151(4) 0.121(3) Uani 1 1 d . . . . .
H10O H 0.3150 0.8927 0.4344 0.145 Uiso 1 1 calc R U . . .
H10P H 0.3180 0.9654 0.4425 0.145 Uiso 1 1 calc R U . . .
C11H C 0.3784(7) 0.9531(8) 0.3663(6) 0.156(5) Uani 1 1 d . . . . .
O1H O -0.0426(3) 0.8991(2) 0.53487(16) 0.0814(13) Uani 1 1 d . . . . .
O2H O -0.2512(4) 0.9175(4) 0.5456(2) 0.125(2) Uani 1 1 d . . . . .
O3H O -0.1707(3) 0.8589(3) 0.6023(2) 0.1015(17) Uani 1 1 d . . . . .
O4H O 0.2416(3) 0.9554(3) 0.39434(19) 0.0984(16) Uani 1 1 d . . . . .
O5H O 0.3668(4) 0.9668(5) 0.3178(3) 0.152(3) Uani 1 1 d . . . . .
O6H O 0.4463(7) 0.9397(10) 0.3801(5) 0.281(9) Uani 1 1 d . . . . .
C1I C 0.0936(5) 0.7903(4) 0.5913(2) 0.084(2) Uani 1 1 d . . . . .
C2I C 0.0219(5) 0.7595(4) 0.6034(2) 0.082(2) Uani 1 1 d . . . . .
H2I H -0.0264 0.7832 0.6114 0.098 Uiso 1 1 calc R U . . .
C3I C 0.0207(5) 0.6940(5) 0.6038(3) 0.089(2) Uani 1 1 d . . . . .
C4I C 0.0914(6) 0.6570(4) 0.5940(3) 0.094(2) Uani 1 1 d . . . . .
C5I C 0.1623(6) 0.6868(5) 0.5844(3) 0.095(2) Uani 1 1 d . . . . .
H5I H 0.2105 0.6623 0.5783 0.113 Uiso 1 1 calc R U . . .
C6I C 0.1650(5) 0.7531(5) 0.5835(3) 0.092(2) Uani 1 1 d . . . . .
C7I C 0.0919(6) 0.5872(4) 0.5904(3) 0.104(3) Uani 1 1 d . . . . .
H7I1 H 0.0448 0.5663 0.6150 0.124 Uiso 1 1 calc R U . . .
H7I2 H 0.1401 0.5639 0.6041 0.124 Uiso 1 1 calc R U . . .
C8I C -0.1179(6) 0.6883(5) 0.6410(4) 0.120(3) Uani 1 1 d . . . . .
H8I1 H -0.1241 0.7350 0.6231 0.144 Uiso 1 1 calc R U . . .
H8I2 H -0.1115 0.6847 0.6807 0.144 Uiso 1 1 calc R U . . .
C9I C -0.1883(9) 0.6564(7) 0.6396(6) 0.151(4) Uani 1 1 d . . . . .
C10I C 0.3059(6) 0.7519(6) 0.5643(5) 0.134(4) Uani 1 1 d D . . . .
H10Q H 0.3062 0.7289 0.5339 0.161 Uiso 1 1 calc R U . . .
H10R H 0.3145 0.7195 0.5992 0.161 Uiso 1 1 calc R U . . .
C11I C 0.3698(8) 0.8014(10) 0.5483(8) 0.189(7) Uani 1 1 d D . . . .
O1I O -0.0478(4) 0.6616(3) 0.6131(2) 0.1014(16) Uani 1 1 d . . . . .
O2I O -0.2522(5) 0.6718(5) 0.6609(5) 0.181(4) Uani 1 1 d . . . . .
O3I O -0.1796(5) 0.6079(5) 0.6095(4) 0.159(3) Uani 1 1 d . . . . .
O4I O 0.2330(4) 0.7875(3) 0.5728(2) 0.1061(17) Uani 1 1 d . . . . .
O5I O 0.3639(7) 0.8556(7) 0.5524(6) 0.199(5) Uani 1 1 d . . . . .
O6I O 0.4398(7) 0.7727(10) 0.5357(11) 0.372(14) Uani 1 1 d . . . . .
C1J C 0.0908(6) 0.5814(4) 0.5304(3) 0.094(2) Uani 1 1 d . . . . .
C2J C 0.0216(6) 0.5846(3) 0.5090(3) 0.090(2) Uani 1 1 d . . . . .
H2J H -0.0272 0.5913 0.5319 0.108 Uiso 1 1 calc R U . . .
C3J C 0.0204(5) 0.5785(4) 0.4545(3) 0.085(2) Uani 1 1 d . . . . .
C4J C 0.0910(5) 0.5690(3) 0.4202(3) 0.084(2) Uani 1 1 d . . . . .
C5J C 0.1612(6) 0.5672(4) 0.4408(3) 0.093(2) Uani 1 1 d . . . . .
H5J H 0.2100 0.5607 0.4177 0.112 Uiso 1 1 calc R U . . .
C6J C 0.1618(6) 0.5749(4) 0.4949(3) 0.097(2) Uani 1 1 d . . . . .
C7J C 0.0901(6) 0.5586(4) 0.3613(3) 0.100(3) Uani 1 1 d . . . . .
H7J1 H 0.1366 0.5304 0.3513 0.120 Uiso 1 1 calc R U . . .
H7J2 H 0.0413 0.5363 0.3611 0.120 Uiso 1 1 calc R U . . .
C8J C -0.1231(6) 0.5920(5) 0.4623(4) 0.109(3) Uani 1 1 d . . . . .
H8J1 H -0.1243 0.6334 0.4744 0.130 Uiso 1 1 calc R U . . .
H8J2 H -0.1310 0.5561 0.4964 0.130 Uiso 1 1 calc R U . . .
C9J C -0.1871(7) 0.5937(5) 0.4286(5) 0.121(3) Uani 1 1 d . . . . .
C10J C 0.3002(8) 0.5659(8) 0.4860(5) 0.156(4) Uani 1 1 d . . . . .
H10S H 0.3036 0.5999 0.4506 0.187 Uiso 1 1 calc R U . . .
H10T H 0.3022 0.5230 0.4762 0.187 Uiso 1 1 calc R U . . .
C11J C 0.3702(10) 0.5697(15) 0.5151(10) 0.260(13) Uani 1 1 d . . . . .
O1J O -0.0479(4) 0.5824(3) 0.4296(2) 0.0955(15) Uani 1 1 d . . . . .
O2J O -0.2574(5) 0.5934(6) 0.4579(4) 0.175(4) Uani 1 1 d . . . . .
O3J O -0.1726(5) 0.5942(4) 0.3782(3) 0.144(3) Uani 1 1 d . . . . .
O4J O 0.2306(4) 0.5739(4) 0.5185(3) 0.126(2) Uani 1 1 d . . . . .
O5J O 0.3593(7) 0.6033(7) 0.5529(6) 0.207(4) Uani 1 1 d . . . . .
O6J O 0.4400(8) 0.5659(13) 0.4899(8) 0.346(12) Uani 1 1 d . . . . .

loop_
_atom_site_aniso_label
_atom_site_aniso_U_11
_atom_site_aniso_U_22
_atom_site_aniso_U_33
_atom_site_aniso_U_23
_atom_site_aniso_U_13
_atom_site_aniso_U_12
O9W 0.120(4) 0.129(5) 0.078(3) -0.022(3) -0.010(3) 0.009(4)
O3W 0.093(9) 0.106(8) 0.093(8) -0.035(5) 0.010(6) 0.009(6)
O3WA 0.32(9) 0.10(2) 0.33(6) -0.02(3) 0.22(7) 0.00(3)
O5W 0.146(5) 0.204(9) 0.101(4) -0.017(5) 0.015(4) -0.021(6)
O10W 0.136(6) 0.183(9) 0.282(11) -0.130(9) 0.018(7) 0.001(6)
O8W 0.106(9) 0.123(10) 0.119(10) -0.065(6) 0.008(6) -0.009(7)
O8WA 0.10(2) 0.16(3) 1.07(16) -0.20(6) -0.17(4) 0.04(2)
O1W 0.128(6) 0.187(10) 0.45(2) -0.151(12) 0.054(9) -0.043(6)
O7W 0.242(12) 0.35(2) 0.233(12) -0.129(12) 0.117(10) -0.081(12)
O12W 0.55(4) 0.29(2) 0.60(4) -0.18(2) -0.39(3) 0.16(2)
O13W 0.49(6) 0.52(6) 0.133(17) 0.13(3) 0.09(3) 0.25(5)
O13A 0.088(12) 0.66(7) 0.29(3) -0.38(4) 0.063(14) -0.08(2)
O4W 0.245(14) 0.44(3) 0.45(3) -0.31(2) -0.016(16) -0.042(17)
O11W 0.250(18) 0.47(4) 0.188(15) -0.043(17) -0.013(12) 0.17(2)
O11A 0.09(2) 0.35(7) 0.12(3) -0.01(3) 0.031(17) 0.00(3)
O14W 0.138(5) 0.124(6) 0.209(8) -0.017(5) -0.044(5) 0.019(5)
O15W 0.21(2) 0.30(3) 0.135(17) -0.032(17) 0.032(15) -0.14(3)
O15A 0.19(2) 0.18(2) 0.64(8) -0.22(3) 0.11(3) -0.040(17)
O17W 0.31(2) 0.58(4) 0.155(12) -0.045(16) 0.007(12) -0.25(3)
O18W 0.217(18) 0.76(7) 0.208(18) 0.11(3) -0.034(14) -0.01(3)
O18A 0.23(4) 0.14(3) 0.10(2) -0.030(18) 0.01(2) -0.09(3)
O21W 0.21(2) 0.34(4) 0.26(3) -0.07(3) -0.089(19) 0.12(2)
O22W 0.28(4) 0.93(12) 0.25(3) -0.12(5) 0.09(3) -0.32(6)
O23W 0.133(14) 0.35(4) 0.32(3) -0.13(3) -0.038(17) 0.015(18)
C1X 0.127(7) 0.085(6) 0.100(7) -0.018(5) 0.015(6) -0.018(5)
C2X 0.194(11) 0.077(6) 0.070(5) -0.025(4) 0.032(6) -0.004(6)
C3X 0.179(10) 0.084(6) 0.092(6) -0.030(5) -0.023(6) 0.002(7)
C4X 0.139(8) 0.094(6) 0.100(7) -0.027(5) 0.016(6) -0.010(6)
C5X 0.171(10) 0.127(8) 0.075(6) -0.032(5) 0.017(6) -0.027(7)
C6X 0.143(9) 0.147(10) 0.091(6) -0.024(6) 0.011(6) -0.038(8)
C7X 0.185(12) 0.150(10) 0.098(7) -0.058(7) 0.001(7) 0.039(8)
C8X 0.189(16) 0.42(4) 0.34(3) -0.24(3) -0.110(17) 0.14(2)
C9X 0.170(12) 0.24(2) 0.146(11) -0.053(12) -0.006(9) 0.003(13)
C10X 0.150(11) 0.218(18) 0.203(14) -0.046(13) -0.037(10) -0.044(11)
C11X 0.49(4) 0.31(3) 0.151(14) 0.005(16) -0.049(19) -0.19(3)
C12X 0.196(10) 0.055(5) 0.074(5) 0.000(4) 0.007(6) -0.001(5)
C13X 0.169(9) 0.081(6) 0.089(6) 0.000(4) -0.008(6) -0.010(6)
C14X 0.180(10) 0.100(7) 0.082(5) -0.017(5) -0.010(6) 0.003(6)
C15X 0.134(8) 0.134(9) 0.119(7) -0.030(6) -0.018(6) 0.023(7)
N1X 0.133(7) 0.164(11) 0.169(10) -0.006(8) -0.017(7) 0.016(7)
N2X 0.208(9) 0.098(5) 0.046(3) -0.014(3) 0.009(4) -0.027(6)
O1X 0.172(7) 0.185(9) 0.202(9) -0.057(7) 0.037(7) 0.001(7)
O2X 0.201(9) 0.130(7) 0.187(8) -0.061(6) -0.017(7) 0.016(6)
C1Z 0.259(14) 0.063(12) 0.062(10) 0.005(12) -0.019(10) 0.002(15)
C2Z 0.284(17) 0.098(17) 0.070(10) -0.027(13) -0.034(13) 0.04(2)
C3Z 0.303(18) 0.14(2) 0.103(12) -0.064(14) -0.058(15) 0.02(2)
C4Z 0.271(16) 0.22(2) 0.084(13) -0.044(17) -0.051(12) 0.02(2)
C5Z 0.248(14) 0.15(2) 0.094(11) -0.047(14) -0.044(12) 0.05(2)
C6Z 0.251(14) 0.063(12) 0.072(9) -0.028(10) -0.045(11) 0.065(16)
C7Z 0.275(17) 0.36(3) 0.19(2) -0.12(2) -0.075(16) -0.01(3)
C8Z 0.29(3) 0.38(4) 0.38(3) -0.14(3) 0.09(2) -0.06(3)
C9Z 0.26(3) 0.37(4) 0.40(4) -0.15(3) 0.10(3) -0.08(3)
C10Z 0.28(4) 0.17(3) 0.34(4) 0.01(3) 0.05(4) 0.01(3)
C11Z 0.41(6) 0.37(6) 0.51(7) -0.09(4) 0.06(6) -0.15(5)
C12Z 0.252(14) 0.061(11) 0.034(9) -0.002(9) -0.017(10) -0.013(16)
C13Z 0.262(14) 0.070(12) 0.046(11) -0.001(10) -0.037(11) -0.024(16)
C14Z 0.249(15) 0.115(16) 0.073(11) -0.019(11) -0.042(12) 0.022(18)
C15Z 0.264(16) 0.17(3) 0.07(2) 0.01(2) -0.048(15) -0.01(2)
N1Z 0.29(3) 0.36(4) 0.43(5) -0.11(3) 0.08(3) -0.10(3)
N2Z 0.262(13) 0.092(11) 0.057(8) -0.014(8) -0.006(10) -0.006(17)
O1Z 0.37(3) 0.74(7) 0.30(3) -0.24(4) -0.19(3) 0.00(4)
O2Z 0.25(2) 0.35(3) 0.29(2) -0.13(2) 0.006(18) -0.03(2)
C1ZA 0.286(15) 0.136(16) 0.120(14) -0.091(16) -0.064(11) 0.038(18)
C2ZA 0.286(17) 0.17(3) 0.108(13) -0.033(17) -0.058(11) 0.06(2)
C3ZA 0.278(16) 0.19(3) 0.158(15) -0.06(2) -0.070(13) 0.06(2)
C4ZA 0.235(15) 0.19(2) 0.162(16) -0.08(2) -0.058(11) 0.071(19)
C5ZA 0.250(17) 0.13(2) 0.158(16) -0.064(18) -0.065(13) 0.06(2)
C6ZA 0.253(16) 0.16(2) 0.123(13) -0.071(18) -0.078(13) 0.05(2)
C7ZA 0.244(17) 0.28(3) 0.25(2) -0.10(3) -0.042(16) 0.02(2)
C8ZA 0.24(3) 0.50(4) 0.34(3) -0.06(3) 0.02(2) -0.02(3)
C9ZA 0.24(2) 0.46(4) 0.38(4) -0.12(4) 0.05(3) -0.02(3)
C100 0.36(6) 0.43(5) 0.44(6) -0.04(5) -0.01(5) -0.16(5)
C110 0.42(6) 0.65(7) 0.32(4) -0.14(4) -0.13(4) -0.22(6)
C120 0.277(16) 0.090(13) 0.076(14) -0.033(14) -0.032(11) -0.015(19)
C130 0.292(16) 0.147(19) 0.073(16) -0.052(16) -0.013(11) -0.02(2)
C140 0.271(16) 0.123(17) 0.107(14) -0.044(13) -0.013(10) 0.030(19)
C150 0.293(17) 0.12(2) 0.061(18) 0.011(17) 0.010(13) 0.01(2)
N1ZA 0.31(3) 0.47(5) 0.42(4) -0.09(4) 0.00(3) -0.09(3)
N2ZA 0.293(16) 0.128(14) 0.107(12) -0.050(11) -0.064(12) 0.02(2)
O1ZA 0.222(17) 0.31(4) 0.39(3) -0.16(3) -0.11(2) 0.10(2)
O2ZA 0.231(19) 0.38(3) 0.25(2) -0.11(2) 0.008(15) 0.00(2)
C1Y 0.152(6) 0.158(10) 0.128(7) -0.036(6) 0.031(6) -0.014(7)
C2Y 0.159(7) 0.207(13) 0.123(7) -0.043(7) 0.018(6) -0.030(8)
C3Y 0.168(7) 0.169(11) 0.142(8) -0.031(7) 0.023(6) -0.028(8)
C4Y 0.156(6) 0.144(9) 0.128(7) -0.012(6) 0.014(5) -0.004(7)
C5Y 0.149(6) 0.177(12) 0.140(8) -0.024(7) -0.004(6) -0.010(8)
C6Y 0.139(6) 0.184(12) 0.151(8) -0.026(7) 0.017(6) 0.005(8)
C7Y 0.163(7) 0.167(11) 0.112(6) -0.005(7) 0.012(5) 0.001(8)
C8Y 0.162(8) 0.183(11) 0.166(10) -0.014(8) -0.016(8) -0.011(9)
C9Y 0.164(9) 0.180(11) 0.178(9) -0.034(8) 0.020(9) -0.004(8)
C10Y 0.225(17) 0.32(2) 0.145(9) 0.057(11) -0.014(11) 0.007(16)
C11Y 0.240(16) 0.223(13) 0.156(11) -0.022(9) -0.020(11) -0.086(14)
C12Y 0.169(7) 0.194(12) 0.130(8) -0.056(8) 0.038(7) -0.032(8)
C13Y 0.181(7) 0.209(13) 0.101(7) -0.066(7) 0.010(6) -0.034(8)
C14Y 0.171(7) 0.226(14) 0.102(7) -0.077(8) -0.002(6) -0.027(8)
C15Y 0.176(7) 0.221(14) 0.070(5) 0.025(7) -0.017(6) -0.011(9)
N1Y 0.162(8) 0.202(10) 0.151(7) -0.026(6) -0.021(6) -0.010(8)
N2Y 0.158(6) 0.188(10) 0.129(6) -0.032(6) 0.020(5) -0.036(7)
O1Y 0.170(7) 0.175(8) 0.155(6) -0.023(6) 0.045(5) -0.001(6)
O2Y 0.171(6) 0.210(9) 0.138(5) -0.021(6) -0.004(5) -0.009(6)
C1A 0.096(5) 0.063(4) 0.066(4) -0.013(3) 0.011(4) -0.008(4)
C2A 0.100(5) 0.066(4) 0.057(4) -0.011(3) 0.022(3) -0.014(4)
C3A 0.112(5) 0.059(4) 0.057(4) -0.005(3) 0.007(3) -0.011(4)
C4A 0.094(5) 0.053(4) 0.063(4) -0.011(3) 0.006(3) -0.007(3)
C5A 0.098(5) 0.056(4) 0.066(4) -0.001(3) 0.018(4) -0.003(4)
C6A 0.094(4) 0.061(4) 0.071(4) -0.006(3) 0.001(3) 0.002(3)
C7A 0.111(5) 0.059(4) 0.057(4) -0.006(3) 0.009(3) 0.002(4)
C8A 0.101(5) 0.050(4) 0.078(4) -0.013(3) 0.019(4) -0.004(4)
C9A 0.108(6) 0.063(5) 0.095(6) -0.008(4) 0.030(5) -0.004(4)
C10A 0.093(5) 0.083(5) 0.081(4) -0.012(4) 0.008(4) 0.005(4)
C11A 0.088(5) 0.110(7) 0.083(6) 0.009(5) 0.002(5) 0.009(5)
O1A 0.103(3) 0.070(3) 0.060(2) -0.013(2) 0.011(2) -0.001(3)
O2A 0.120(4) 0.092(4) 0.068(3) -0.012(3) 0.019(3) -0.001(3)
O3A 0.106(4) 0.087(4) 0.113(4) -0.023(3) 0.016(3) -0.007(3)
O4A 0.094(3) 0.087(3) 0.071(3) -0.019(2) 0.018(2) -0.002(3)
O5A 0.139(5) 0.179(7) 0.093(4) -0.011(4) 0.003(4) 0.030(5)
O6A 0.122(5) 0.147(6) 0.103(5) -0.051(4) 0.019(4) -0.008(4)
C1B 0.094(5) 0.075(5) 0.040(3) -0.004(3) 0.012(3) -0.006(4)
C2B 0.101(5) 0.077(5) 0.045(3) -0.007(3) 0.009(3) -0.004(4)
C3B 0.097(5) 0.078(5) 0.043(3) 0.000(3) 0.008(3) 0.002(4)
C4B 0.090(4) 0.076(5) 0.036(3) -0.003(3) 0.008(3) -0.008(4)
C5B 0.100(5) 0.077(5) 0.037(3) -0.009(3) 0.003(3) -0.009(4)
C6B 0.091(4) 0.066(5) 0.046(3) -0.008(3) 0.007(3) -0.009(4)
C7B 0.107(5) 0.058(4) 0.051(3) -0.011(3) 0.000(3) -0.003(3)
C8B 0.094(5) 0.113(7) 0.101(5) -0.040(5) -0.007(4) 0.003(5)
C9B 0.091(5) 0.078(5) 0.104(5) -0.027(4) 0.000(4) 0.007(4)
C10B 0.083(4) 0.087(5) 0.073(4) -0.018(4) -0.003(3) 0.003(4)
C11B 0.081(5) 0.086(6) 0.104(5) -0.033(4) -0.002(4) -0.003(4)
O1B 0.092(3) 0.078(3) 0.067(3) -0.018(2) 0.006(2) 0.003(3)
O2B 0.109(4) 0.096(4) 0.120(4) -0.039(4) 0.012(3) 0.001(3)
O3B 0.120(5) 0.099(5) 0.167(6) -0.055(4) -0.017(4) 0.020(4)
O4B 0.076(3) 0.082(3) 0.063(2) -0.013(2) 0.000(2) 0.008(2)
O5B 0.099(4) 0.106(5) 0.153(5) -0.050(4) -0.004(3) -0.003(3)
O6B 0.096(4) 0.094(5) 0.160(5) -0.031(4) -0.015(3) 0.003(3)
C1C 0.105(5) 0.055(4) 0.048(3) -0.009(3) 0.002(3) 0.000(4)
C2C 0.111(5) 0.064(4) 0.054(4) -0.013(3) 0.007(4) -0.011(4)
C3C 0.124(6) 0.059(4) 0.056(4) -0.005(3) 0.005(4) -0.003(4)
C4C 0.127(6) 0.058(4) 0.053(4) 0.006(3) 0.003(4) 0.007(4)
C5C 0.117(6) 0.061(4) 0.061(4) -0.003(3) -0.003(4) 0.009(4)
C6C 0.107(5) 0.069(5) 0.058(4) -0.005(3) 0.001(4) 0.008(4)
C7C 0.140(6) 0.073(5) 0.061(4) 0.001(4) 0.001(4) 0.007(5)
C8C 0.099(5) 0.088(5) 0.071(4) -0.011(4) 0.014(4) -0.014(4)
C9C 0.103(6) 0.098(6) 0.068(4) -0.014(4) 0.011(4) -0.024(5)
C10C 0.120(6) 0.081(5) 0.079(5) -0.007(4) 0.001(5) 0.018(5)
C11C 0.118(7) 0.097(7) 0.098(7) 0.008(5) 0.001(6) 0.029(5)
O1C 0.102(3) 0.077(3) 0.059(2) -0.005(2) 0.013(2) -0.014(3)
O2C 0.110(3) 0.094(4) 0.062(3) -0.012(2) 0.004(2) -0.010(3)
O3C 0.101(4) 0.126(5) 0.087(3) -0.008(3) 0.017(3) -0.008(3)
O4C 0.115(4) 0.117(5) 0.066(3) 0.007(3) 0.006(3) 0.018(3)
O5C 0.124(5) 0.190(9) 0.126(5) 0.023(5) -0.003(4) 0.002(5)
O6C 0.147(6) 0.274(12) 0.092(5) 0.018(6) -0.019(4) 0.061(7)
C1D 0.124(6) 0.078(5) 0.049(4) 0.006(3) 0.007(4) 0.008(5)
C2D 0.111(6) 0.088(6) 0.056(4) -0.001(4) 0.005(4) -0.007(5)
C3D 0.129(7) 0.079(5) 0.050(4) 0.005(3) 0.010(4) 0.002(5)
C4D 0.137(7) 0.097(6) 0.039(3) 0.009(3) -0.003(4) 0.013(5)
C5D 0.117(6) 0.100(6) 0.049(4) 0.014(4) -0.004(4) 0.014(5)
C6D 0.143(8) 0.079(5) 0.050(4) 0.007(4) 0.003(4) 0.029(5)
C7D 0.115(5) 0.115(7) 0.045(3) -0.006(4) 0.007(3) 0.003(5)
C8D 0.126(7) 0.136(9) 0.170(9) -0.078(8) 0.027(7) -0.037(7)
C10D 0.115(7) 0.196(12) 0.103(7) -0.042(7) -0.010(6) 0.032(8)
C11D 0.140(11) 0.233(17) 0.080(7) -0.019(8) -0.018(7) 0.017(11)
O1D 0.131(5) 0.099(4) 0.074(3) -0.015(3) 0.010(3) -0.004(4)
O4D 0.124(5) 0.136(5) 0.069(3) -0.010(3) -0.011(3) 0.009(4)
O5D 0.122(6) 0.283(15) 0.237(11) -0.078(10) 0.004(7) 0.018(7)
O6D 0.137(6) 0.296(14) 0.109(6) -0.051(7) 0.014(5) -0.039(7)
C1E 0.112(6) 0.098(6) 0.049(4) -0.014(4) 0.001(4) -0.012(5)
C2E 0.108(6) 0.092(6) 0.049(4) -0.023(4) 0.013(4) -0.019(5)
C3E 0.117(5) 0.078(5) 0.052(3) -0.016(3) -0.001(4) -0.010(4)
C4E 0.105(5) 0.094(6) 0.056(4) -0.027(4) 0.007(4) -0.017(5)
C5E 0.107(6) 0.103(6) 0.061(4) -0.028(4) 0.003(4) -0.010(5)
C6E 0.121(6) 0.114(7) 0.052(4) -0.027(4) -0.011(4) 0.006(5)
C7E 0.124(6) 0.087(5) 0.071(4) -0.024(4) 0.013(4) -0.022(5)
C8E 0.136(7) 0.093(6) 0.060(4) -0.005(4) 0.014(4) -0.011(5)
C9E 0.127(7) 0.125(8) 0.037(3) 0.003(4) -0.007(4) -0.006(6)
C10E 0.095(6) 0.181(11) 0.107(6) -0.044(7) -0.014(5) -0.006(7)
C11E 0.115(9) 0.184(13) 0.128(9) -0.040(9) 0.022(8) -0.014(9)
O1E 0.114(4) 0.092(4) 0.060(2) -0.018(2) 0.009(2) 0.004(3)
O2E 0.140(5) 0.102(5) 0.066(3) -0.016(3) -0.005(3) -0.001(4)
O3E 0.112(4) 0.125(5) 0.087(3) -0.002(3) 0.000(3) 0.016(4)
O4E 0.109(4) 0.130(5) 0.072(3) -0.026(3) 0.007(3) -0.022(4)
O5E 0.109(5) 0.187(9) 0.257(11) -0.085(8) 0.026(6) -0.019(6)
O6E 0.130(6) 0.226(11) 0.156(7) -0.057(7) 0.034(6) -0.033(7)
C1F 0.113(6) 0.082(5) 0.057(4) -0.027(4) 0.002(4) -0.002(5)
C2F 0.113(6) 0.089(6) 0.057(4) -0.016(4) 0.005(4) -0.018(5)
C3F 0.095(5) 0.094(6) 0.053(4) -0.016(4) -0.001(3) -0.011(4)
C4F 0.092(5) 0.099(6) 0.047(3) -0.022(3) 0.001(3) -0.009(4)
C5F 0.102(5) 0.109(6) 0.050(4) -0.025(4) 0.012(3) -0.007(5)
C6F 0.111(6) 0.085(5) 0.049(4) -0.013(4) 0.003(4) 0.001(5)
C7F 0.101(5) 0.096(6) 0.045(3) -0.009(3) 0.006(3) 0.002(4)
C8F 0.114(6) 0.116(7) 0.056(4) -0.002(4) 0.005(4) -0.020(6)
C9F 0.099(6) 0.131(9) 0.061(4) -0.033(5) -0.008(4) 0.014(6)
C10F 0.107(6) 0.131(8) 0.084(5) -0.006(5) 0.019(5) 0.020(6)
C11F 0.095(6) 0.164(10) 0.104(7) -0.008(7) 0.011(5) 0.035(6)
O1F 0.090(3) 0.101(4) 0.067(3) -0.014(2) -0.007(2) -0.006(3)
O2F 0.104(4) 0.162(6) 0.094(4) -0.039(4) -0.007(3) -0.001(4)
O3F 0.126(4) 0.119(5) 0.087(3) -0.041(3) -0.021(3) 0.005(4)
O4F 0.107(4) 0.102(4) 0.076(3) -0.014(3) 0.010(3) 0.013(3)
O5F 0.138(5) 0.145(6) 0.106(5) -0.005(4) 0.002(4) 0.032(4)
O6F 0.123(5) 0.196(9) 0.141(6) 0.031(5) 0.029(5) 0.040(5)
C1G 0.085(4) 0.082(5) 0.044(3) 0.005(3) 0.001(3) -0.005(4)
C2G 0.104(5) 0.088(5) 0.046(3) -0.001(3) -0.011(3) 0.006(4)
C3G 0.097(5) 0.091(5) 0.049(3) -0.005(3) -0.006(3) 0.004(4)
C4G 0.116(6) 0.079(5) 0.042(3) -0.002(3) 0.000(3) -0.007(4)
C5G 0.097(5) 0.081(5) 0.046(3) 0.002(3) -0.009(3) -0.009(4)
C6G 0.090(4) 0.074(5) 0.048(3) 0.002(3) 0.002(3) -0.003(4)
C7G 0.118(5) 0.074(5) 0.055(4) -0.006(3) -0.005(3) -0.015(4)
C8G 0.097(6) 0.153(9) 0.151(8) -0.082(7) -0.038(6) 0.043(6)
C9G 0.114(9) 0.208(16) 0.179(13) -0.109(12) -0.011(10) 0.018(10)
C10G 0.084(5) 0.111(6) 0.088(5) -0.025(4) 0.006(4) -0.018(4)
C11G 0.085(5) 0.108(7) 0.092(5) -0.019(5) -0.009(4) -0.005(5)
O1G 0.093(3) 0.102(4) 0.067(3) -0.014(2) -0.010(2) 0.003(3)
O2G 0.113(10) 0.20(2) 0.33(3) -0.13(2) 0.052(12) -0.034(10)
O3G 0.112(13) 0.126(17) 0.139(13) -0.068(12) -0.043(9) 0.032(11)
O2GA 0.068(10) 0.26(3) 0.125(15) -0.069(18) -0.032(9) 0.048(14)
O3GA 0.081(10) 0.11(2) 0.067(10) -0.017(10) 0.003(8) 0.049(11)
O4G 0.096(3) 0.101(4) 0.062(2) -0.014(2) 0.008(2) -0.006(3)
O5G 0.093(3) 0.115(5) 0.106(4) -0.033(4) -0.005(3) 0.002(3)
O6G 0.089(4) 0.123(5) 0.156(5) -0.056(4) 0.005(3) -0.005(3)
C1H 0.116(5) 0.060(4) 0.054(4) -0.009(3) -0.007(4) -0.014(4)
C2H 0.096(4) 0.065(4) 0.051(3) -0.004(3) -0.009(3) 0.006(3)
C3H 0.091(4) 0.067(4) 0.056(4) -0.012(3) 0.002(3) -0.006(3)
C4H 0.098(5) 0.071(4) 0.054(3) -0.016(3) -0.004(3) 0.000(4)
C5H 0.106(5) 0.099(6) 0.051(4) -0.008(3) -0.001(3) -0.013(4)
C6H 0.089(5) 0.076(5) 0.063(4) -0.005(3) 0.001(4) -0.001(4)
C7H 0.108(5) 0.086(5) 0.042(3) -0.006(3) -0.013(3) 0.006(4)
C8H 0.091(5) 0.094(6) 0.066(4) -0.008(4) 0.002(4) -0.020(4)
C9H 0.100(6) 0.099(6) 0.074(5) -0.015(4) 0.009(4) -0.006(5)
C10H 0.079(5) 0.181(11) 0.092(6) -0.017(6) -0.001(4) -0.006(6)
C11H 0.093(7) 0.239(16) 0.135(10) -0.052(10) 0.003(7) -0.018(8)
O1H 0.094(3) 0.096(4) 0.049(2) -0.007(2) -0.002(2) -0.011(3)
O2H 0.102(4) 0.166(7) 0.094(4) -0.013(4) -0.001(3) -0.010(4)
O3H 0.109(4) 0.128(5) 0.057(3) -0.012(3) 0.007(2) -0.011(3)
O4H 0.097(3) 0.122(4) 0.066(3) -0.012(3) 0.010(3) -0.014(3)
O5H 0.128(5) 0.220(9) 0.099(5) -0.031(5) 0.020(4) -0.039(5)
O6H 0.123(7) 0.52(3) 0.174(9) -0.055(12) 0.023(7) -0.025(11)
C1I 0.111(6) 0.095(6) 0.038(3) -0.002(3) -0.007(3) -0.002(5)
C2I 0.102(5) 0.085(6) 0.050(3) -0.009(3) 0.003(3) -0.009(4)
C3I 0.109(6) 0.100(7) 0.048(4) -0.003(4) 0.003(3) -0.018(5)
C4I 0.133(7) 0.091(6) 0.049(4) 0.001(4) -0.012(4) -0.009(6)
C5I 0.124(6) 0.096(7) 0.059(4) -0.014(4) -0.007(4) -0.002(5)
C6I 0.110(6) 0.108(7) 0.047(4) -0.003(4) -0.004(4) -0.011(5)
C7I 0.141(7) 0.093(6) 0.064(4) 0.001(4) -0.009(4) 0.006(5)
C8I 0.136(8) 0.103(7) 0.109(6) -0.015(5) 0.008(6) -0.014(6)
C9I 0.136(10) 0.106(9) 0.192(12) -0.014(9) 0.001(9) -0.013(8)
C10I 0.098(6) 0.172(11) 0.141(8) -0.065(8) 0.000(6) -0.001(7)
C11I 0.095(8) 0.25(2) 0.244(17) -0.121(18) -0.002(9) 0.002(12)
O1I 0.137(5) 0.086(4) 0.069(3) -0.007(3) 0.002(3) 0.000(3)
O2I 0.122(6) 0.151(8) 0.245(10) -0.023(7) 0.012(6) -0.012(5)
O3I 0.162(7) 0.133(7) 0.169(7) -0.016(6) -0.008(5) -0.024(5)
O4I 0.109(4) 0.121(5) 0.079(3) -0.014(3) -0.005(3) 0.001(4)
O5I 0.140(7) 0.185(11) 0.269(13) -0.054(10) -0.011(7) -0.028(8)
O6I 0.138(9) 0.35(2) 0.67(4) -0.29(3) 0.081(14) -0.038(11)
C1J 0.134(7) 0.070(5) 0.065(4) 0.005(3) -0.010(5) 0.008(5)
C2J 0.135(7) 0.055(4) 0.066(4) 0.002(3) 0.004(4) -0.006(4)
C3J 0.117(6) 0.064(5) 0.070(4) -0.009(3) -0.006(4) -0.008(4)
C4J 0.115(6) 0.059(4) 0.065(4) 0.000(3) 0.003(4) 0.002(4)
C5J 0.135(7) 0.063(5) 0.067(4) -0.003(3) 0.002(4) 0.017(5)
C6J 0.123(6) 0.073(5) 0.081(5) -0.003(4) -0.006(5) 0.017(5)
C7J 0.148(7) 0.066(5) 0.076(4) -0.015(4) 0.011(4) -0.004(5)
C8J 0.127(7) 0.096(6) 0.094(5) -0.021(5) 0.013(5) -0.008(5)
C9J 0.128(8) 0.113(8) 0.124(8) -0.024(6) -0.018(7) -0.019(6)
C10J 0.160(11) 0.181(13) 0.137(9) -0.042(8) -0.054(9) 0.012(9)
C11J 0.136(12) 0.43(4) 0.27(2) -0.20(3) -0.042(13) 0.076(16)
O1J 0.132(4) 0.078(3) 0.071(3) -0.013(2) 0.003(3) -0.015(3)
O2J 0.116(5) 0.244(11) 0.175(7) -0.083(7) 0.004(5) -0.011(6)
O3J 0.152(6) 0.173(7) 0.107(5) -0.029(5) -0.008(4) -0.048(5)
O4J 0.120(5) 0.147(6) 0.098(4) -0.020(4) -0.008(4) 0.025(4)
O5J 0.183(9) 0.219(11) 0.242(12) -0.089(9) -0.082(8) 0.059(8)
O6J 0.167(11) 0.59(4) 0.320(19) -0.19(2) -0.072(11) 0.119(15)

loop_
_atom_type_symbol
_atom_type_description
_atom_type_scat_dispersion_real
_atom_type_scat_dispersion_imag
_atom_type_scat_source
C C 0.0181 0.0091 'International Tables Vol C Tables 4.2.6.8 and 6.1.1.4'
H H 0.0000 0.0000 'International Tables Vol C Tables 4.2.6.8 and 6.1.1.4'
N N 0.0311 0.0180 'International Tables Vol C Tables 4.2.6.8 and 6.1.1.4'
O O 0.0492 0.0322 'International Tables Vol C Tables 4.2.6.8 and 6.1.1.4'

loop_
_geom_angle_atom_site_label_1
_geom_angle_atom_site_label_2
_geom_angle_atom_site_label_3
_geom_angle
C6X C1X N2X 118.1(9)
C6X C1X C2X 121.2(10)
N2X C1X C2X 120.5(8)
C1X C2X C3X 117.6(7)
C4X C3X C2X 119.7(9)
C5X C4X C3X 119.0(9)
C5X C4X C7X 119.5(8)
C3X C4X C7X 121.4(9)
C4X C5X C6X 120.4(8)
C1X C6X C5X 122.0(10)
O1X C7X O2X 120.1(12)
O1X C7X C4X 126.1(11)
O2X C7X C4X 111.6(8)
C9X C8X O2X 109.0(12)
C8X C9X N1X 109.7(14)
N2X C12X C13X 114.6(7)
C14X C13X C12X 114.4(8)
C13X C14X C15X 113.0(8)
C10X N1X C11X 111.9(12)
C10X N1X C9X 114.6(11)
C11X N1X C9X 106.2(12)
C1X N2X C12X 125.6(8)
C7X O2X C8X 115.3(11)
N2Z C1Z C2Z 117.9(18)
N2Z C1Z C6Z 119.8(18)
C2Z C1Z C6Z 121.4(17)
C1Z C2Z C3Z 115.1(17)
C4Z C3Z C2Z 121.5(18)
C5Z C4Z C3Z 118.0(17)
C5Z C4Z C7Z 120.3(18)
C3Z C4Z C7Z 121.4(17)
C4Z C5Z C6Z 117.4(17)
C1Z C6Z C5Z 123.6(18)
O1Z C7Z O2Z 111(3)
O1Z C7Z C4Z 122(2)
O2Z C7Z C4Z 114(2)
C9Z C8Z O2Z 104(2)
C8Z C9Z N1Z 104(2)
N2Z C12Z C13Z 114.0(14)
C14Z C13Z C12Z 110.5(14)
C13Z C14Z C15Z 117.0(19)
C10Z N1Z C11Z 111(3)
C10Z N1Z C9Z 111(2)
C11Z N1Z C9Z 109(2)
C1Z N2Z C12Z 126.0(16)
C7Z O2Z C8Z 129(3)
C6ZA C1ZA N2ZA 121(2)
C6ZA C1ZA C2ZA 121.9(17)
N2ZA C1ZA C2ZA 116.6(19)
C1ZA C2ZA C3ZA 114.7(18)
C4ZA C3ZA C2ZA 124.6(19)
C5ZA C4ZA C3ZA 115.5(17)
C5ZA C4ZA C7ZA 119.5(19)
C3ZA C4ZA C7ZA 124.9(19)
C4ZA C5ZA C6ZA 119.2(18)
C1ZA C6ZA C5ZA 123.0(19)
O1ZA C7ZA O2ZA 108(2)
O1ZA C7ZA C4ZA 137(3)
O2ZA C7ZA C4ZA 113.0(18)
C9ZA C8ZA O2ZA 106(2)
C8ZA C9ZA N1ZA 109(2)
N2ZA C120 C130 113.1(15)
C140 C130 C120 110.5(15)
C130 C140 C150 113.9(17)
C100 N1ZA C110 107(3)
C100 N1ZA C9ZA 108(3)
C110 N1ZA C9ZA 104(2)
C1ZA N2ZA C120 124.0(17)
C7ZA O2ZA C8ZA 118(2)
N2Y C1Y C6Y 122.6(12)
N2Y C1Y C2Y 113.8(9)
C6Y C1Y C2Y 123.6(11)
C1Y C2Y C3Y 114.4(10)
C4Y C3Y C2Y 120.5(11)
C5Y C4Y C3Y 122.6(11)
C5Y C4Y C7Y 115.7(9)
C3Y C4Y C7Y 121.7(10)
C4Y C5Y C6Y 115.3(11)
C1Y C6Y C5Y 123.5(12)
O1Y C7Y O2Y 119.4(12)
O1Y C7Y C4Y 128.1(11)
O2Y C7Y C4Y 112.4(9)
C9Y C8Y O2Y 105.0(11)
C8Y C9Y N1Y 107.6(10)
N2Y C12Y C13Y 111.8(10)
C14Y C13Y C12Y 113.4(11)
C13Y C14Y C15Y 115.1(11)
C10Y N1Y C11Y 113.6(12)
C10Y N1Y C9Y 117.6(13)
C11Y N1Y C9Y 106.3(9)
C1Y N2Y C12Y 128.2(11)
C7Y O2Y C8Y 115.6(9)
C2A C1A C6A 119.3(6)
C2A C1A C7E 119.3(6)
C6A C1A C7E 121.1(8)
C1A C2A O1A 117.6(6)
C1A C2A C3A 121.3(6)
O1A C2A C3A 121.1(7)
C4A C3A C2A 119.9(7)
C5A C4A C3A 118.3(6)
C5A C4A C7A 121.3(6)
C3A C4A C7A 120.3(7)
C4A C5A O4A 116.5(6)
C4A C5A C6A 121.8(6)
O4A C5A C6A 121.6(7)
C1A C6A C5A 119.2(7)
C4A C7A C1B 109.8(5)
O1A C8A C9A 107.5(7)
O2A C9A O3A 125.0(7)
O2A C9A C8A 122.7(9)
O3A C9A C8A 112.2(9)
O4A C10A C11A 106.2(7)
O6A C11A O5A 125.2(9)
O6A C11A C10A 123.2(8)
O5A C11A C10A 111.6(9)
C2A O1A C8A 118.1(5)
C10A O4A C5A 118.7(6)
C2B C1B C6B 119.0(7)
C2B C1B C7A 121.2(7)
C6B C1B C7A 119.7(6)
C1B C2B C3B 121.4(7)
C1B C2B O1B 116.6(7)
C3B C2B O1B 121.9(6)
C2B C3B C4B 119.7(7)
C5B C4B C3B 120.1(7)
C5B C4B C7B 120.1(7)
C3B C4B C7B 119.7(6)
O4B C5B C4B 117.3(6)
O4B C5B C6B 122.7(6)
C4B C5B C6B 120.0(7)
C5B C6B C1B 119.7(6)
C1C C7B C4B 111.0(5)
O1B C8B C9B 110.1(7)
O3B C9B O2B 122.6(7)
O3B C9B C8B 117.7(8)
O2B C9B C8B 119.7(8)
O4B C10B C11B 109.5(7)
O6B C11B O5B 123.0(8)
O6B C11B C10B 122.6(7)
O5B C11B C10B 114.4(8)
C8B O1B C2B 119.0(6)
C5B O4B C10B 115.9(6)
C6C C1C C2C 118.5(6)
C6C C1C C7B 120.8(6)
C2C C1C C7B 120.7(7)
C1C C2C O1C 117.3(6)
C1C C2C C3C 120.4(8)
O1C C2C C3C 122.3(6)
C4C C3C C2C 121.1(7)
C3C C4C C5C 117.4(6)
C3C C4C C7C 119.2(7)
C5C C4C C7C 123.4(8)
C4C C5C O4C 114.6(6)
C4C C5C C6C 121.7(8)
O4C C5C C6C 123.6(7)
C1C C6C C5C 120.8(7)
C4C C7C C1D 111.8(6)
O1C C8C C9C 112.0(6)
O3C C9C O2C 123.4(9)
O3C C9C C8C 121.7(7)
O2C C9C C8C 114.9(6)
O4C C10C C11C 109.2(7)
O6C C11C O5C 124.6(11)
O6C C11C C10C 124.1(9)
O5C C11C C10C 111.3(8)
C2C O1C C8C 118.2(5)
C10C O4C C5C 120.2(6)
C2D C1D C6D 118.6(8)
C2D C1D C7C 121.5(9)
C6D C1D C7C 119.8(8)
O1D C2D C1D 115.3(8)
O1D C2D C3D 122.2(8)
C1D C2D C3D 122.5(9)
C4D C3D C2D 119.0(8)
C3D C4D C5D 118.9(9)
C3D C4D C7D 119.4(8)
C5D C4D C7D 121.6(9)
C4D C5D O4D 115.0(9)
C4D C5D C6D 120.8(9)
O4D C5D C6D 124.2(8)
C1D C6D C5D 120.1(8)
C1E C7D C4D 111.6(6)
O1D C8D C9D 109.2(10)
O3D C9D O2D 115.7(18)
O2D1 C9D O3D1 108.3(16)
O2D1 C9D C8D 123.8(15)
O3D C9D C8D 106.8(15)
O2D C9D C8D 106.2(15)
O3D1 C9D C8D 119.1(15)
O4D C10D C11D 109.3(11)
O6D C11D O5D 122.9(16)
O6D C11D C10D 124.3(13)
O5D C11D C10D 112.6(16)
C2D O1D C8D 116.1(7)
C5D O4D C10D 117.7(8)
C6E C1E C2E 118.3(8)
C6E C1E C7D 120.3(8)
C2E C1E C7D 121.1(7)
C3E C2E C1E 120.6(7)
C3E C2E O1E 123.0(8)
C1E C2E O1E 116.4(7)
C2E C3E C4E 121.5(8)
C5E C4E C3E 117.6(8)
C5E C4E C7E 121.3(7)
C3E C4E C7E 121.1(8)
C4E C5E O4E 115.8(8)
C4E C5E C6E 120.9(7)
O4E C5E C6E 123.3(8)
C1E C6E C5E 121.1(8)
C4E C7E C1A 111.9(6)
O1E C8E C9E 111.4(8)
O3E C9E O2E 123.7(9)
O3E C9E C8E 120.4(10)
O2E C9E C8E 116.0(9)
O4E C10E C11E 113.1(11)
O5E C11E O6E 120.0(12)
O5E C11E C10E 120.7(15)
O6E C11E C10E 119.0(13)
C2E O1E C8E 119.1(6)
C10E O4E C5E 120.5(8)
C6F C1F C2F 117.7(7)
C6F C1F C7J 121.5(8)
C2F C1F C7J 120.8(7)
C3F C2F C1F 121.4(7)
C2F C3F O1F 124.2(7)
C2F C3F C4F 120.9(8)
O1F C3F C4F 114.8(7)
C5F C4F C3F 117.6(7)
C5F C4F C7F 120.6(6)
C3F C4F C7F 121.7(7)
C4F C5F C6F 121.0(7)
C1F C6F C5F 121.3(8)
C1F C6F O4F 116.3(7)
C5F C6F O4F 122.4(7)
C1G C7F C4F 110.0(5)
O1F C8F C9F 111.4(8)
O2F C9F O3F 125.2(9)
O2F C9F C8F 118.2(10)
O3F C9F C8F 116.6(9)
O4F C10F C11F 110.1(8)
O6F C11F O5F 123.0(10)
O6F C11F C10F 116.1(10)
O5F C11F C10F 120.8(8)
C3F O1F C8F 118.4(6)
C10F O4F C6F 118.9(6)
C2G C1G C6G 119.2(7)
C2G C1G C7F 120.0(7)
C6G C1G C7F 120.8(6)
C1G C2G C3G 122.1(8)
O1G C3G C2G 124.5(7)
O1G C3G C4G 116.5(7)
C2G C3G C4G 119.0(7)
C5G C4G C3G 119.4(7)
C5G C4G C7G 120.5(7)
C3G C4G C7G 120.1(7)
C4G C5G C6G 119.7(7)
C1G C6G O4G 117.5(6)
C1G C6G C5G 120.6(6)
O4G C6G C5G 122.0(7)
C1H C7G C4G 110.8(6)
O1G C8G C9G 111.8(9)
O3GA C9G O2GA 127(2)
O3G C9G O2G 110.5(17)
O3GA C9G C8G 111.8(19)
O3G C9G C8G 126.0(16)
O2GA C9G C8G 113.9(14)
O2G C9G C8G 118.5(13)
O4G C10G C11G 110.0(7)
O5G C11G O6G 124.6(8)
O5G C11G C10G 121.1(8)
O6G C11G C10G 114.3(9)
C3G O1G C8G 116.5(6)
C6G O4G C10G 118.3(6)
C6H C1H C2H 120.0(6)
C6H C1H C7G 121.8(6)
C2H C1H C7G 118.1(7)
C1H C2H C3H 119.9(7)
O1H C3H C4H 116.4(5)
O1H C3H C2H 123.4(7)
C4H C3H C2H 120.2(6)
C3H C4H C5H 119.0(6)
C3H C4H C7H 120.5(6)
C5H C4H C7H 120.4(7)
C6H C5H C4H 119.8(7)
C1H C6H O4H 116.1(6)
C1H C6H C5H 120.9(6)
O4H C6H C5H 123.0(7)
C1I C7H C4H 111.1(5)
O1H C8H C9H 111.1(6)
O2H C9H O3H 124.3(7)
O2H C9H C8H 119.6(8)
O3H C9H C8H 115.9(8)
O4H C10H C11H 107.7(8)
O5H C11H O6H 122.8(11)
O5H C11H C10H 123.0(11)
O6H C11H C10H 113.4(13)
C3H O1H C8H 117.0(5)
C6H O4H C10H 118.2(6)
C2I C1I C6I 119.0(8)
C2I C1I C7H 119.8(7)
C6I C1I C7H 121.1(7)
C1I C2I C3I 120.1(8)
O1I C3I C2I 122.9(8)
O1I C3I C4I 115.8(8)
C2I C3I C4I 121.3(8)
C5I C4I C3I 118.5(8)
C5I C4I C7I 118.8(9)
C3I C4I C7I 122.6(9)
C4I C5I C6I 121.2(9)
O4I C6I C5I 125.3(8)
O4I C6I C1I 114.9(8)
C5I C6I C1I 119.7(8)
C4I C7I C1J 111.5(6)
O1I C8I C9I 113.0(10)
O2I C9I O3I 120.6(14)
O2I C9I C8I 122.5(14)
O3I C9I C8I 116.8(12)
O4I C10I C11I 105.9(10)
O5I C11I O6I 121.6(15)
O5I C11I C10I 127.8(14)
O6I C11I C10I 109.9(16)
C3I O1I C8I 118.4(7)
C6I O4I C10I 116.5(8)
C2J C1J C6J 117.9(8)
C2J C1J C7I 121.7(8)
C6J C1J C7I 120.4(9)
C1J C2J C3J 121.8(8)
C4J C3J C2J 120.1(9)
C4J C3J O1J 115.1(7)
C2J C3J O1J 124.8(7)
C5J C4J C3J 118.8(7)
C5J C4J C7J 120.7(7)
C3J C4J C7J 120.5(8)
C4J C5J C6J 120.7(8)
C5J C6J O4J 124.0(8)
C5J C6J C1J 120.6(9)
O4J C6J C1J 115.3(8)
C1F C7J C4J 111.1(6)
O1J C8J C9J 109.6(8)
O3J C9J O2J 125.7(11)
O3J C9J C8J 121.5(10)
O2J C9J C8J 112.8(10)
O4J C10J C11J 111.9(12)
O6J C11J O5J 116(2)
O6J C11J C10J 120.4(19)
O5J C11J C10J 116.7(15)
C3J O1J C8J 118.4(6)
C10J O4J C6J 117.0(8)

loop_
_geom_bond_atom_site_label_1
_geom_bond_atom_site_label_2
_geom_bond_distance
O3W O3WA 1.08(16)
O8W O8WA 0.69(10)
C1X C6X 1.322(11)
C1X N2X 1.357(11)
C1X C2X 1.370(12)
C2X C3X 1.400(12)
C3X C4X 1.401(11)
C4X C5X 1.345(12)
C4X C7X 1.493(13)
C5X C6X 1.349(13)
C7X O1X 1.192(10)
C7X O2X 1.378(12)
C8X C9X 1.504(17)
C8X O2X 1.571(14)
C9X N1X 1.570(16)
C10X N1X 1.463(14)
C11X N1X 1.549(16)
C12X N2X 1.440(10)
C12X C13X 1.556(12)
C13X C14X 1.481(11)
C14X C15X 1.557(12)
C1Z N2Z 1.324(16)
C1Z C2Z 1.336(18)
C1Z C6Z 1.338(16)
C2Z C3Z 1.416(18)
C3Z C4Z 1.392(17)
C4Z C5Z 1.338(17)
C4Z C7Z 1.507(18)
C5Z C6Z 1.371(18)
C7Z O1Z 1.228(18)
C7Z O2Z 1.346(19)
C8Z C9Z 1.51(2)
C8Z O2Z 1.55(2)
C9Z N1Z 1.59(2)
C10Z N1Z 1.46(2)
C11Z N1Z 1.55(2)
C12Z N2Z 1.414(15)
C12Z C13Z 1.585(17)
C13Z C14Z 1.483(16)
C14Z C15Z 1.577(18)
C1ZA C6ZA 1.314(17)
C1ZA N2ZA 1.328(16)
C1ZA C2ZA 1.340(18)
C2ZA C3ZA 1.416(18)
C3ZA C4ZA 1.385(17)
C4ZA C5ZA 1.348(17)
C4ZA C7ZA 1.493(18)
C5ZA C6ZA 1.385(18)
C7ZA O1ZA 1.206(18)
C7ZA O2ZA 1.363(18)
C8ZA C9ZA 1.49(2)
C8ZA O2ZA 1.58(2)
C9ZA N1ZA 1.59(2)
C100 N1ZA 1.48(2)
C110 N1ZA 1.56(2)
C120 N2ZA 1.419(15)
C120 C130 1.578(17)
C130 C140 1.474(17)
C140 C150 1.587(17)
C1Y N2Y 1.321(13)
C1Y C6Y 1.333(12)
C1Y C2Y 1.354(14)
C2Y C3Y 1.439(14)
C3Y C4Y 1.386(12)
C4Y C5Y 1.351(13)
C4Y C7Y 1.496(14)
C5Y C6Y 1.385(13)
C7Y O1Y 1.170(10)
C7Y O2Y 1.355(12)
C8Y C9Y 1.491(16)
C8Y O2Y 1.553(14)
C9Y N1Y 1.592(15)
C10Y N1Y 1.455(15)
C11Y N1Y 1.554(15)
C12Y N2Y 1.394(11)
C12Y C13Y 1.616(14)
C13Y C14Y 1.483(13)
C14Y C15Y 1.585(13)
C1A C2A 1.372(10)
C1A C6A 1.381(9)
C1A C7E 1.531(10)
C2A O1A 1.400(7)
C2A C3A 1.402(10)
C3A C4A 1.396(9)
C4A C5A 1.367(10)
C4A C7A 1.506(9)
C5A O4A 1.396(8)
C5A C6A 1.416(10)
C7A C1B 1.524(10)
C8A O1A 1.402(9)
C8A C9A 1.525(9)
C9A O2A 1.228(11)
C9A O3A 1.314(11)
C10A O4A 1.390(9)
C10A C11A 1.547(12)
C11A O6A 1.164(11)
C11A O5A 1.251(11)
C1B C2B 1.375(10)
C1B C6B 1.425(10)
C2B C3B 1.387(10)
C2B O1B 1.398(9)
C3B C4B 1.398(10)
C4B C5B 1.389(9)
C4B C7B 1.533(9)
C5B O4B 1.381(8)
C5B C6B 1.397(10)
C7B C1C 1.512(9)
C8B O1B 1.387(9)
C8B C9B 1.456(11)
C9B O3B 1.249(10)
C9B O2B 1.279(10)
C10B O4B 1.383(8)
C10B C11B 1.506(11)
C11B O6B 1.225(10)
C11B O5B 1.276(9)
C1C C6C 1.359(10)
C1C C2C 1.382(9)
C2C O1C 1.389(9)
C2C C3C 1.407(10)
C3C C4C 1.375(11)
C4C C5C 1.375(10)
C4C C7C 1.502(10)
C5C O4C 1.383(10)
C5C C6C 1.396(10)
C7C C1D 1.513(12)
C8C O1C 1.398(8)
C8C C9C 1.472(12)
C9C O3C 1.230(9)
C9C O2C 1.312(8)
C10C O4C 1.360(9)
C10C C11C 1.547(14)
C11C O6C 1.153(10)
C11C O5C 1.258(11)
C1D C2D 1.362(11)
C1D C6D 1.369(12)
C2D O1D 1.356(10)
C2D C3D 1.405(12)
C3D C4D 1.381(12)
C4D C5D 1.381(12)
C4D C7D 1.524(13)
C5D O4D 1.389(11)
C5D C6D 1.414(13)
C7D C1E 1.511(12)
C8D O1D 1.443(12)
C8D C9D 1.525(18)
C9D O2D1 1.281(19)
C9D O3D 1.32(2)
C9D O2D 1.39(3)
C9D O3D1 1.40(2)
C10D O4D 1.430(11)
C10D C11D 1.473(19)
C11D O6D 1.213(19)
C11D O5D 1.279(16)
C1E C6E 1.368(11)
C1E C2E 1.386(12)
C2E C3E 1.383(11)
C2E O1E 1.391(9)
C3E C4E 1.388(10)
C4E C5E 1.376(12)
C4E C7E 1.513(12)
C5E O4E 1.383(9)
C5E C6E 1.401(12)
C8E O1E 1.403(10)
C8E C9E 1.495(12)
C9E O3E 1.242(11)
C9E O2E 1.305(11)
C10E O4E 1.362(11)
C10E C11E 1.462(15)
C11E O5E 1.213(16)
C11E O6E 1.271(16)
C1F C6F 1.374(11)
C1F C2F 1.396(11)
C1F C7J 1.509(11)
C2F C3F 1.366(11)
C3F O1F 1.378(9)
C3F C4F 1.404(10)
C4F C5F 1.380(11)
C4F C7F 1.530(11)
C5F C6F 1.390(11)
C6F O4F 1.408(10)
C7F C1G 1.503(10)
C8F O1F 1.398(9)
C8F C9F 1.505(13)
C9F O2F 1.242(11)
C9F O3F 1.276(11)
C10F O4F 1.385(10)
C10F C11F 1.501(14)
C11F O6F 1.224(11)
C11F O5F 1.228(12)
C1G C2G 1.377(10)
C1G C6G 1.376(10)
C2G C3G 1.383(11)
C3G O1G 1.363(9)
C3G C4G 1.415(11)
C4G C5G 1.387(10)
C4G C7G 1.534(10)
C5G C6G 1.414(10)
C6G O4G 1.384(8)
C7G C1H 1.529(9)
C8G O1G 1.371(10)
C8G C9G 1.501(14)
C9G O3GA 1.15(4)
C9G O3G 1.27(3)
C9G O2GA 1.37(2)
C9G O2G 1.374(19)
C10G O4G 1.407(9)
C10G C11G 1.499(12)
C11G O5G 1.216(10)
C11G O6G 1.270(10)
C1H C6H 1.370(10)
C1H C2H 1.398(10)
C2H C3H 1.402(9)
C3H O1H 1.368(8)
C3H C4H 1.391(10)
C4H C5H 1.417(10)
C4H C7H 1.531(9)
C5H C6H 1.393(10)
C6H O4H 1.371(8)
C7H C1I 1.512(11)
C8H O1H 1.415(9)
C8H C9H 1.500(10)
C9H O2H 1.209(10)
C9H O3H 1.298(10)
C10H O4H 1.381(10)
C10H C11H 1.496(14)
C11H O5H 1.211(14)
C11H O6H 1.253(16)
C1I C2I 1.386(10)
C1I C6I 1.409(12)
C2I C3I 1.387(11)
C3I O1I 1.359(10)
C3I C4I 1.406(12)
C4I C5I 1.367(12)
C4I C7I 1.502(12)
C5I C6I 1.404(12)
C6I O4I 1.372(10)
C7I C1J 1.520(11)
C8I O1I 1.428(11)
C8I C9I 1.432(16)
C9I O2I 1.188(15)
C9I O3I 1.393(16)
C10I O4I 1.417(12)
C10I C11I 1.509(15)
C11I O5I 1.171(18)
C11I O6I 1.32(2)
C1J C2J 1.360(12)
C1J C6J 1.395(12)
C2J C3J 1.386(11)
C3J C4J 1.386(11)
C3J O1J 1.392(10)
C4J C5J 1.368(11)
C4J C7J 1.527(11)
C5J C6J 1.388(12)
C6J O4J 1.388(11)
C8J O1J 1.428(10)
C8J C9J 1.470(14)
C9J O3J 1.227(12)
C9J O2J 1.297(13)
C10J O4J 1.345(14)
C10J C11J 1.51(2)
C11J O6J 1.26(2)
C11J O5J 1.29(2)
